data_4032908
loop_
_publ_author_name
'Yoneda, Tomoki'
'Hoshino, Tyuji'
'Neya, Saburo'

_publ_section_title
;
 [24]Pentaphyrin(2.1.1.1.1): A Strongly Antiaromatic Pentaphyrin.
;
_journal_issue 19
_journal_name_full 'The Journal of organic chemistry'
_journal_page_first 10737
_journal_page_last 10741
_journal_paper_doi 10.1021/acs.joc.7b01998
_journal_volume 82
_journal_year 2017
_chemical_formula_moiety '2(C58 H27 F20 N5 O4), 2(C9 H20), O'
_chemical_formula_sum 'C134 H94 F40 N10 O9'
_chemical_formula_weight 2748.19
_space_group_crystal_system triclinic
_space_group_IT_number 2
_space_group_name_Hall '-P 1'
_space_group_name_H-M_alt 'P -1'
_symmetry_space_group_name_Hall '-P 1'
_symmetry_space_group_name_H-M 'P -1'
_atom_sites_solution_hydrogens geom
_audit_creation_method SHELXL-2014/7
_cell_angle_alpha 80.425(5)
_cell_angle_beta 84.180(4)
_cell_angle_gamma 83.638(5)
_cell_formula_units_Z 2
_cell_length_a 15.9571(9)
_cell_length_b 18.4976(11)
_cell_length_c 21.6413(11)
_cell_measurement_reflns_used 761
_cell_measurement_temperature 93(2)
_cell_measurement_theta_max 55.8
_cell_measurement_theta_min 25.7
_cell_volume 6237.6(6)
_computing_structure_refinement 'SHELXL-2014/7 (Sheldrick, 2014)'
_diffrn_ambient_temperature 93(2)
_diffrn_detector_area_resol_mean 5.8140
_diffrn_measured_fraction_theta_full 0.981
_diffrn_measured_fraction_theta_max 0.981
_diffrn_measurement_device_type 'Rigaku XtaLAB P200'
_diffrn_measurement_method \w
_diffrn_radiation_type CuK\a
_diffrn_radiation_wavelength 1.54184
_diffrn_reflns_av_R_equivalents 0.1485
_diffrn_reflns_av_unetI/netI 0.1489
_diffrn_reflns_Laue_measured_fraction_full 0.981
_diffrn_reflns_Laue_measured_fraction_max 0.981
_diffrn_reflns_limit_h_max 18
_diffrn_reflns_limit_h_min -18
_diffrn_reflns_limit_k_max 21
_diffrn_reflns_limit_k_min -21
_diffrn_reflns_limit_l_max 21
_diffrn_reflns_limit_l_min -24
_diffrn_reflns_number 73050
_diffrn_reflns_point_group_measured_fraction_full 0.981
_diffrn_reflns_point_group_measured_fraction_max 0.981
_diffrn_reflns_theta_full 62.000
_diffrn_reflns_theta_max 62.000
_diffrn_reflns_theta_min 3.340
_diffrn_source 'fine-focus sealed tube'
_exptl_absorpt_coefficient_mu 1.170
_exptl_absorpt_correction_T_max 0.988
_exptl_absorpt_correction_T_min 0.972
_exptl_absorpt_correction_type multi-scan
_exptl_absorpt_process_details 'REQAB (Rigaku, 1998)'
_exptl_crystal_colour brown
_exptl_crystal_density_diffrn 1.463
_exptl_crystal_description prism
_exptl_crystal_F_000 2800
_exptl_crystal_size_max 0.070
_exptl_crystal_size_mid 0.020
_exptl_crystal_size_min 0.010
_refine_diff_density_max 1.043
_refine_diff_density_min -0.393
_refine_diff_density_rms 0.098
_refine_ls_extinction_method none
_refine_ls_goodness_of_fit_ref 1.066
_refine_ls_hydrogen_treatment constr
_refine_ls_matrix_type full
_refine_ls_number_parameters 1747
_refine_ls_number_reflns 19241
_refine_ls_number_restraints 238
_refine_ls_restrained_S_all 1.068
_refine_ls_R_factor_all 0.2358
_refine_ls_R_factor_gt 0.1109
_refine_ls_shift/su_max 0.000
_refine_ls_shift/su_mean 0.000
_refine_ls_structure_factor_coef Fsqd
_refine_ls_weighting_details 'w=1/[\s^2^(Fo^2^)+(0.1400P)^2^+7.9536P] where P=(Fo^2^+2Fc^2^)/3'
_refine_ls_weighting_scheme calc
_refine_ls_wR_factor_gt 0.2628
_refine_ls_wR_factor_ref 0.3419
_reflns_Friedel_coverage 0.000
_reflns_number_gt 7534
_reflns_number_total 19241
_reflns_threshold_expression 'I > 2\s(I)'
_cod_data_source_file jo7b01998_si_002.cif
_cod_data_source_block 170413yoneda
_cod_depositor_comments 'Adding full bibliography for 4032907--4032908.cif.'
_cod_database_code 4032908
_shelx_shelxl_version_number 2014/7
_shelx_space_group_comment
;
The symmetry employed for this shelxl refinement is uniquely defined
by the following loop, which should always be used as a source of
symmetry information in preference to the above space-group names.
They are only intended as comments.
;
_shelx_estimated_absorpt_t_min 0.923
_shelx_estimated_absorpt_t_max 0.988

loop_
_space_group_symop_operation_xyz
'x, y, z'
'-x, -y, -z'

loop_
_atom_site_label
_atom_site_type_symbol
_atom_site_fract_x
_atom_site_fract_y
_atom_site_fract_z
_atom_site_U_iso_or_equiv
_atom_site_adp_type
_atom_site_occupancy
_atom_site_site_symmetry_order
_atom_site_calc_flag
_atom_site_refinement_flags_posn
_atom_site_refinement_flags_adp
_atom_site_refinement_flags_occupancy
_atom_site_disorder_assembly
_atom_site_disorder_group
C1 C 0.7188(6) 0.4062(5) 0.9995(4) 0.054(2) Uani 1 1 d . . . . .
C2 C 0.7548(6) 0.3463(5) 1.0409(4) 0.058(3) Uani 1 1 d . . . . .
C3 C 0.8159(6) 0.3056(5) 1.0071(4) 0.058(3) Uani 1 1 d . . . . .
C4 C 0.8176(6) 0.3385(5) 0.9446(4) 0.055(3) Uani 1 1 d . . . . .
C5 C 0.8626(6) 0.3165(5) 0.8891(4) 0.058(3) Uani 1 1 d . . . . .
C6 C 0.8712(7) 0.3604(5) 0.8305(4) 0.066(3) Uani 1 1 d . . . . .
C7 C 0.9151(7) 0.3372(5) 0.7743(4) 0.069(3) Uani 1 1 d . . . . .
H1 H 0.9414 0.2896 0.7697 0.083 Uiso 1 1 calc R U . . .
C8 C 0.9109(7) 0.3976(5) 0.7299(4) 0.066(3) Uani 1 1 d . . . . .
H2 H 0.9340 0.4005 0.6874 0.080 Uiso 1 1 calc R U . . .
C9 C 0.8651(7) 0.4568(5) 0.7581(4) 0.064(3) Uani 1 1 d . . . . .
C10 C 0.8478(7) 0.5298(5) 0.7261(4) 0.063(3) Uani 1 1 d . . . . .
C11 C 0.8123(7) 0.5865(5) 0.7583(4) 0.061(3) Uani 1 1 d . . . . .
C12 C 0.8023(7) 0.5896(5) 0.8254(4) 0.063(3) Uani 1 1 d . . . . .
H3 H 0.8228 0.5523 0.8575 0.075 Uiso 1 1 calc R U . . .
C13 C 0.7588(7) 0.6547(5) 0.8341(4) 0.065(3) Uani 1 1 d . . . . .
H4 H 0.7422 0.6702 0.8737 0.078 Uiso 1 1 calc R U . . .
C14 C 0.7417(6) 0.6965(5) 0.7738(4) 0.054(2) Uani 1 1 d . . . . .
C15 C 0.6977(7) 0.7650(5) 0.7594(4) 0.061(3) Uani 1 1 d . . . . .
C16 C 0.6412(7) 0.7975(5) 0.8068(4) 0.065(3) Uani 1 1 d . . . . .
C17 C 0.6063(7) 0.8721(5) 0.8039(4) 0.068(3) Uani 1 1 d . . . . .
H5 H 0.6176 0.9113 0.7707 0.082 Uiso 1 1 calc R U . . .
C18 C 0.5542(8) 0.8773(5) 0.8565(4) 0.073(3) Uani 1 1 d . . . . .
H6 H 0.5227 0.9204 0.8681 0.088 Uiso 1 1 calc R U . . .
C19 C 0.5566(7) 0.8033(5) 0.8916(4) 0.068(3) Uani 1 1 d . . . . .
C20 C 0.5088(7) 0.7791(5) 0.9480(5) 0.068(3) Uani 1 1 d . . . . .
C21 C 0.5139(7) 0.7052(5) 0.9806(5) 0.065(3) Uani 1 1 d . . . . .
C22 C 0.4760(7) 0.6719(5) 1.0381(4) 0.066(3) Uani 1 1 d . . . . .
C23 C 0.5135(7) 0.5989(5) 1.0484(4) 0.063(3) Uani 1 1 d . . . . .
C24 C 0.5748(7) 0.5888(5) 0.9974(5) 0.064(3) Uani 1 1 d . . . . .
C25 C 0.6345(7) 0.5302(5) 0.9787(4) 0.062(3) Uani 1 1 d . . . . .
H7 H 0.6618 0.5381 0.9373 0.074 Uiso 1 1 calc R U . . .
C26 C 0.6548(7) 0.4653(5) 1.0147(5) 0.071(3) Uani 1 1 d . . . . .
H8 H 0.6241 0.4568 1.0548 0.086 Uiso 1 1 calc R U . . .
C27 C 0.9037(8) 0.2397(5) 0.8923(4) 0.063(3) Uani 1 1 d . . . . .
C28 C 0.9893(8) 0.2230(5) 0.8935(4) 0.064(3) Uani 1 1 d . . . . .
C29 C 1.0299(9) 0.1525(7) 0.8920(6) 0.086(4) Uani 1 1 d . . . . .
C30 C 0.9776(12) 0.0979(7) 0.8889(6) 0.103(5) Uani 1 1 d . . . . .
C31 C 0.8939(11) 0.1118(7) 0.8881(7) 0.102(4) Uani 1 1 d . . . . .
C32 C 0.8568(8) 0.1823(6) 0.8898(6) 0.076(3) Uani 1 1 d . . . . .
C33 C 0.8725(7) 0.5464(5) 0.6575(4) 0.065(3) Uani 1 1 d . . . . .
C34 C 0.9288(8) 0.5988(6) 0.6323(5) 0.072(3) Uani 1 1 d . . . . .
C35 C 0.9555(8) 0.6124(6) 0.5687(5) 0.078(3) Uani 1 1 d . . . . .
C36 C 0.9273(9) 0.5706(7) 0.5303(5) 0.080(4) Uani 1 1 d . . . . .
C37 C 0.8732(8) 0.5193(6) 0.5520(5) 0.075(3) Uani 1 1 d . . . . .
C38 C 0.8461(7) 0.5097(6) 0.6143(5) 0.069(3) Uani 1 1 d . . . . .
C39 C 0.7023(8) 0.8073(5) 0.6933(4) 0.061(3) Uani 1 1 d . . . . .
C40 C 0.7792(9) 0.8201(5) 0.6616(5) 0.069(3) Uani 1 1 d . . . . .
C41 C 0.7837(10) 0.8610(6) 0.6005(6) 0.085(4) Uani 1 1 d . . . . .
C42 C 0.7117(11) 0.8893(6) 0.5722(6) 0.083(4) Uani 1 1 d . . . . .
C43 C 0.6363(10) 0.8762(6) 0.6045(5) 0.079(3) Uani 1 1 d . . . . .
C44 C 0.6302(8) 0.8356(5) 0.6633(4) 0.058(3) Uani 1 1 d . . . . .
C45 C 0.4487(9) 0.8368(5) 0.9755(5) 0.063(3) Uani 1 1 d . . . . .
C46 C 0.4791(9) 0.8823(6) 1.0098(6) 0.081(3) Uani 1 1 d . . . . .
C47 C 0.4282(11) 0.9356(6) 1.0356(6) 0.087(4) Uani 1 1 d . . . . .
C48 C 0.3465(10) 0.9453(6) 1.0268(6) 0.087(4) Uani 1 1 d . . . . .
C49 C 0.3125(9) 0.9032(6) 0.9909(6) 0.075(3) Uani 1 1 d . . . . .
C50 C 0.3660(10) 0.8497(5) 0.9658(5) 0.075(3) Uani 1 1 d . . . . .
C51 C 0.8717(7) 0.2401(5) 1.0348(4) 0.067(3) Uani 1 1 d . . . . .
H23 H 0.8511 0.1950 1.0265 0.101 Uiso 1 1 calc R U . . .
H24 H 0.8708 0.2389 1.0803 0.101 Uiso 1 1 calc R U . . .
H25 H 0.9298 0.2435 1.0156 0.101 Uiso 1 1 calc R U . . .
C52 C 0.7360(8) 0.3320(5) 1.1098(5) 0.059(3) Uani 1 1 d . . . . .
O1 O 0.7830(5) 0.3055(3) 1.1488(3) 0.069(2) Uani 1 1 d . . . . .
O2 O 0.6497(5) 0.3489(4) 1.1234(3) 0.074(2) Uani 1 1 d . . . . .
C53 C 0.6182(7) 0.3387(6) 1.1896(4) 0.069(3) Uani 1 1 d . . . . .
H26 H 0.6552 0.3009 1.2147 0.083 Uiso 1 1 calc R U . . .
H27 H 0.6148 0.3854 1.2068 0.083 Uiso 1 1 calc R U . . .
C54 C 0.5346(8) 0.3145(7) 1.1897(5) 0.091(4) Uani 1 1 d . . . . .
H28 H 0.5008 0.3505 1.1614 0.136 Uiso 1 1 calc R U . . .
H29 H 0.5066 0.3100 1.2324 0.136 Uiso 1 1 calc R U . . .
H30 H 0.5399 0.2665 1.1753 0.136 Uiso 1 1 calc R U . . .
C55 C 0.4099(7) 0.7082(5) 1.0801(5) 0.075(3) Uani 1 1 d . . . . .
H31 H 0.4249 0.7574 1.0830 0.112 Uiso 1 1 calc R U . . .
H32 H 0.4067 0.6785 1.1221 0.112 Uiso 1 1 calc R U . . .
H33 H 0.3550 0.7123 1.0626 0.112 Uiso 1 1 calc R U . . .
C56 C 0.4964(9) 0.5442(6) 1.1049(5) 0.075(3) Uani 1 1 d . . . . .
O3 O 0.5433(7) 0.4956(5) 1.1253(4) 0.157(5) Uani 1 1 d . . . . .
O4 O 0.4191(6) 0.5572(4) 1.1326(3) 0.092(2) Uani 1 1 d . . . . .
C57 C 0.3939(8) 0.5130(6) 1.1943(5) 0.086(4) Uani 1 1 d . . . . .
H34 H 0.4432 0.4809 1.2107 0.103 Uiso 1 1 calc R U . . .
H35 H 0.3492 0.4816 1.1898 0.103 Uiso 1 1 calc R U . . .
C58 C 0.3616(8) 0.5667(7) 1.2381(5) 0.096(4) Uani 1 1 d . . . . .
H36 H 0.4083 0.5930 1.2463 0.144 Uiso 1 1 calc R U . . .
H37 H 0.3377 0.5400 1.2778 0.144 Uiso 1 1 calc R U . . .
H38 H 0.3177 0.6021 1.2188 0.144 Uiso 1 1 calc R U . . .
N1 N 0.7598(5) 0.4007(4) 0.9412(3) 0.065(2) Uani 1 1 d . . . . .
H17 H 0.7508 0.4321 0.9067 0.078 Uiso 1 1 calc R U . . .
N2 N 0.8392(5) 0.4340(4) 0.8185(3) 0.063(2) Uani 1 1 d . . . . .
N3 N 0.7769(5) 0.6540(4) 0.7293(3) 0.060(2) Uani 1 1 d . . . . .
H18 H 0.7768 0.6677 0.6883 0.072 Uiso 1 1 calc R U . . .
N4 N 0.6110(6) 0.7561(4) 0.8596(4) 0.067(2) Uani 1 1 d . . . . .
N5 N 0.5720(5) 0.6527(4) 0.9578(4) 0.064(2) Uani 1 1 d . . . . .
H19 H 0.6031 0.6603 0.9217 0.077 Uiso 1 1 calc R U . . .
F1 F 1.0385(4) 0.2755(3) 0.8973(3) 0.0791(17) Uani 1 1 d . . . . .
F2 F 1.1106(5) 0.1373(4) 0.8901(4) 0.121(3) Uani 1 1 d . . . . .
F3 F 1.0133(6) 0.0276(4) 0.8881(5) 0.148(3) Uani 1 1 d . . . . .
F4 F 0.8446(6) 0.0572(4) 0.8861(5) 0.159(4) Uani 1 1 d . . . . .
F5 F 0.7730(5) 0.1942(4) 0.8893(4) 0.106(2) Uani 1 1 d . . . . .
F6 F 0.9589(4) 0.6379(3) 0.6710(3) 0.0816(18) Uani 1 1 d . . . . .
F7 F 1.0099(5) 0.6632(4) 0.5487(3) 0.099(2) Uani 1 1 d . . . . .
F8 F 0.9565(4) 0.5841(4) 0.4685(3) 0.100(2) Uani 1 1 d . . . . .
F9 F 0.8488(5) 0.4794(4) 0.5115(3) 0.096(2) Uani 1 1 d . . . . .
F10 F 0.7894(4) 0.4596(3) 0.6332(3) 0.0794(17) Uani 1 1 d . . . . .
F11 F 0.5541(4) 0.8230(3) 0.6910(3) 0.0737(16) Uani 1 1 d . . . . .
F12 F 0.5647(5) 0.9040(3) 0.5765(3) 0.102(2) Uani 1 1 d . . . . .
F13 F 0.7190(5) 0.9289(3) 0.5158(3) 0.113(3) Uani 1 1 d . . . . .
F14 F 0.8614(5) 0.8714(3) 0.5712(3) 0.107(2) Uani 1 1 d . . . . .
F15 F 0.8520(5) 0.7945(3) 0.6876(3) 0.0847(19) Uani 1 1 d . . . . .
F16 F 0.5623(6) 0.8742(4) 1.0199(3) 0.110(2) Uani 1 1 d . . . . .
F17 F 0.4621(6) 0.9791(4) 1.0692(4) 0.130(3) Uani 1 1 d . . . . .
F18 F 0.2978(5) 1.0005(3) 1.0497(4) 0.124(3) Uani 1 1 d . . . . .
F19 F 0.2309(5) 0.9127(4) 0.9834(4) 0.109(2) Uani 1 1 d . . . . .
F20 F 0.3309(4) 0.8069(3) 0.9327(3) 0.090(2) Uani 1 1 d . . . . .
C59 C 0.3067(6) 0.4161(4) 0.5257(4) 0.053(2) Uani 1 1 d . . . . .
C60 C 0.2834(6) 0.3569(4) 0.4989(4) 0.046(2) Uani 1 1 d . . . . .
C61 C 0.2306(6) 0.3144(4) 0.5443(4) 0.051(2) Uani 1 1 d . . . . .
C62 C 0.2225(6) 0.3482(4) 0.5982(4) 0.053(2) Uani 1 1 d . . . . .
C63 C 0.1814(6) 0.3258(4) 0.6593(4) 0.054(3) Uani 1 1 d . . . . .
C64 C 0.1635(7) 0.3693(5) 0.7054(4) 0.064(3) Uani 1 1 d . . . . .
C65 C 0.1208(7) 0.3471(5) 0.7679(4) 0.072(3) Uani 1 1 d . . . . .
H9 H 0.1043 0.2995 0.7849 0.086 Uiso 1 1 calc R U . . .
C66 C 0.1095(8) 0.4073(5) 0.7966(4) 0.080(4) Uani 1 1 d . . . . .
H10 H 0.0839 0.4105 0.8378 0.096 Uiso 1 1 calc R U . . .
C67 C 0.1451(7) 0.4673(5) 0.7512(4) 0.068(3) Uani 1 1 d . . . . .
C68 C 0.1444(7) 0.5419(5) 0.7630(4) 0.064(3) Uani 1 1 d . . . . .
C69 C 0.1688(7) 0.5977(4) 0.7180(4) 0.058(3) Uani 1 1 d . . . . .
C70 C 0.1800(7) 0.6002(5) 0.6500(4) 0.064(3) Uani 1 1 d . . . . .
H11 H 0.1703 0.5621 0.6278 0.077 Uiso 1 1 calc R U . . .
C71 C 0.2065(7) 0.6664(4) 0.6243(4) 0.060(3) Uani 1 1 d . . . . .
H12 H 0.2185 0.6827 0.5806 0.072 Uiso 1 1 calc R U . . .
C72 C 0.2136(6) 0.7084(5) 0.6743(4) 0.056(3) Uani 1 1 d . . . . .
C73 C 0.2427(6) 0.7771(4) 0.6695(4) 0.057(3) Uani 1 1 d . . . . .
C74 C 0.2919(6) 0.8096(4) 0.6133(4) 0.055(3) Uani 1 1 d . . . . .
C75 C 0.3106(7) 0.8858(5) 0.5965(4) 0.068(3) Uani 1 1 d . . . . .
H13 H 0.2893 0.9252 0.6185 0.082 Uiso 1 1 calc R U . . .
C76 C 0.3631(7) 0.8901(5) 0.5445(5) 0.064(3) Uani 1 1 d . . . . .
H14 H 0.3866 0.9330 0.5223 0.077 Uiso 1 1 calc R U . . .
C77 C 0.3778(7) 0.8157(5) 0.5282(4) 0.066(3) Uani 1 1 d . . . . .
C78 C 0.4292(7) 0.7929(4) 0.4786(4) 0.058(3) Uani 1 1 d . . . . .
C79 C 0.4394(7) 0.7190(4) 0.4653(4) 0.061(3) Uani 1 1 d . . . . .
C80 C 0.4834(7) 0.6855(4) 0.4161(4) 0.061(3) Uani 1 1 d . . . . .
C81 C 0.4635(6) 0.6111(4) 0.4249(4) 0.051(2) Uani 1 1 d . . . . .
C82 C 0.4107(6) 0.5997(4) 0.4801(4) 0.048(2) Uani 1 1 d . . . . .
C83 C 0.3626(6) 0.5394(4) 0.5153(4) 0.054(3) Uani 1 1 d . . . . .
H15 H 0.3351 0.5466 0.5552 0.065 Uiso 1 1 calc R U . . .
C84 C 0.3547(6) 0.4758(4) 0.4959(4) 0.057(3) Uani 1 1 d . . . . .
H16 H 0.3851 0.4690 0.4569 0.068 Uiso 1 1 calc R U . . .
C85 C 0.1563(7) 0.2486(5) 0.6772(4) 0.056(3) Uani 1 1 d . . . . .
C86 C 0.0745(8) 0.2330(5) 0.6780(5) 0.062(3) Uani 1 1 d . . . . .
C87 C 0.0482(8) 0.1645(6) 0.7002(5) 0.076(3) Uani 1 1 d . . . . .
C88 C 0.1084(9) 0.1090(6) 0.7227(6) 0.083(4) Uani 1 1 d . . . . .
C89 C 0.1904(9) 0.1202(6) 0.7203(6) 0.083(4) Uani 1 1 d . . . . .
C90 C 0.2132(8) 0.1913(5) 0.6964(5) 0.069(3) Uani 1 1 d . . . . .
C91 C 0.1149(7) 0.5558(5) 0.8285(5) 0.065(3) Uani 1 1 d . . . . .
C92 C 0.1520(8) 0.5170(6) 0.8820(5) 0.070(3) Uani 1 1 d . . . . .
C93 C 0.1187(9) 0.5259(7) 0.9417(5) 0.083(4) Uani 1 1 d . . . . .
C94 C 0.0500(10) 0.5775(8) 0.9490(6) 0.091(4) Uani 1 1 d . . . . .
C95 C 0.0142(9) 0.6180(7) 0.8984(6) 0.087(4) Uani 1 1 d . . . . .
C96 C 0.0467(8) 0.6064(6) 0.8396(5) 0.074(3) Uani 1 1 d . . . . .
C97 C 0.2297(7) 0.8195(5) 0.7229(4) 0.062(3) Uani 1 1 d . . . . .
C98 C 0.2979(8) 0.8467(5) 0.7452(5) 0.066(3) Uani 1 1 d . . . . .
C99 C 0.2841(9) 0.8901(5) 0.7932(5) 0.075(3) Uani 1 1 d . . . . .
C100 C 0.2009(10) 0.9047(5) 0.8183(5) 0.081(4) Uani 1 1 d . . . . .
C101 C 0.1367(9) 0.8775(5) 0.7990(5) 0.069(3) Uani 1 1 d . . . . .
C102 C 0.1486(8) 0.8355(5) 0.7518(5) 0.064(3) Uani 1 1 d . . . . .
C103 C 0.4753(8) 0.8511(4) 0.4373(4) 0.060(3) Uani 1 1 d . . . . .
C104 C 0.4337(8) 0.9040(5) 0.3944(5) 0.064(3) Uani 1 1 d . . . . .
C105 C 0.4755(10) 0.9575(5) 0.3545(5) 0.072(3) Uani 1 1 d . . . . .
C106 C 0.5611(9) 0.9592(5) 0.3566(5) 0.071(3) Uani 1 1 d . . . . .
C107 C 0.6018(9) 0.9094(6) 0.3980(5) 0.075(3) Uani 1 1 d . . . . .
C108 C 0.5599(8) 0.8549(5) 0.4378(4) 0.059(3) Uani 1 1 d . . . . .
N6 N 0.2673(5) 0.4105(3) 0.5855(3) 0.053(2) Uani 1 1 d . . . . .
H20 H 0.2700 0.4415 0.6118 0.063 Uiso 1 1 calc R U . . .
N7 N 0.1786(5) 0.4434(4) 0.6981(3) 0.061(2) Uani 1 1 d . . . . .
N8 N 0.1853(5) 0.6658(4) 0.7293(3) 0.059(2) Uani 1 1 d . . . . .
H21 H 0.1786 0.6801 0.7664 0.070 Uiso 1 1 calc R U . . .
N9 N 0.3304(5) 0.7687(4) 0.5720(3) 0.062(2) Uani 1 1 d . . . . .
N10 N 0.3970(5) 0.6646(3) 0.5028(3) 0.062(2) Uani 1 1 d . . . . .
H22 H 0.3648 0.6710 0.5374 0.075 Uiso 1 1 calc R U . . .
C109 C 0.1899(7) 0.2489(4) 0.5331(4) 0.064(3) Uani 1 1 d . . . . .
H39 H 0.2142 0.2043 0.5589 0.095 Uiso 1 1 calc R U . . .
H40 H 0.2000 0.2436 0.4885 0.095 Uiso 1 1 calc R U . . .
H41 H 0.1288 0.2559 0.5444 0.095 Uiso 1 1 calc R U . . .
C110 C 0.3101(7) 0.3439(4) 0.4348(4) 0.051(2) Uani 1 1 d . . . . .
O5 O 0.2651(5) 0.3201(3) 0.4026(3) 0.0657(19) Uani 1 1 d . . . . .
O6 O 0.3898(5) 0.3578(3) 0.4168(3) 0.0643(18) Uani 1 1 d . . . . .
C111 C 0.4238(7) 0.3502(5) 0.3530(4) 0.065(3) Uani 1 1 d . . . . .
H42 H 0.4136 0.3972 0.3241 0.078 Uiso 1 1 calc R U . . .
H43 H 0.3974 0.3114 0.3375 0.078 Uiso 1 1 calc R U . . .
C112 C 0.5161(9) 0.3296(8) 0.3574(6) 0.115(5) Uani 1 1 d . . . . .
H44 H 0.5385 0.3626 0.3813 0.173 Uiso 1 1 calc R U . . .
H45 H 0.5452 0.3340 0.3150 0.173 Uiso 1 1 calc R U . . .
H46 H 0.5253 0.2787 0.3787 0.173 Uiso 1 1 calc R U . . .
C113 C 0.4954(7) 0.5580(5) 0.3830(4) 0.061(3) Uani 1 1 d . . . . .
O7 O 0.4610(6) 0.5055(4) 0.3770(4) 0.105(3) Uani 1 1 d . . . . .
O8 O 0.5677(5) 0.5746(3) 0.3488(3) 0.070(2) Uani 1 1 d . . . . .
C114 C 0.5996(8) 0.5334(6) 0.2981(5) 0.082(4) Uani 1 1 d . . . . .
H47 H 0.5555 0.5037 0.2894 0.099 Uiso 1 1 calc R U . . .
H48 H 0.6495 0.4995 0.3108 0.099 Uiso 1 1 calc R U . . .
C115 C 0.6232(9) 0.5845(7) 0.2417(5) 0.097(4) Uani 1 1 d . . . . .
H49 H 0.5726 0.6150 0.2271 0.146 Uiso 1 1 calc R U . . .
H50 H 0.6490 0.5567 0.2087 0.146 Uiso 1 1 calc R U . . .
H51 H 0.6639 0.6162 0.2514 0.146 Uiso 1 1 calc R U . . .
C116 C 0.5417(8) 0.7219(5) 0.3619(4) 0.083(4) Uani 1 1 d . . . . .
H52 H 0.5248 0.7750 0.3539 0.125 Uiso 1 1 calc R U . . .
H53 H 0.5371 0.7006 0.3240 0.125 Uiso 1 1 calc R U . . .
H54 H 0.6003 0.7134 0.3732 0.125 Uiso 1 1 calc R U . . .
F21 F 0.0160(4) 0.2861(3) 0.6543(3) 0.0776(17) Uani 1 1 d . . . . .
F22 F -0.0328(5) 0.1516(3) 0.7025(3) 0.099(2) Uani 1 1 d . . . . .
F23 F 0.0848(5) 0.0407(3) 0.7440(4) 0.115(3) Uani 1 1 d . . . . .
F24 F 0.2476(5) 0.0653(3) 0.7382(4) 0.118(3) Uani 1 1 d . . . . .
F25 F 0.2949(5) 0.2008(3) 0.6963(3) 0.099(2) Uani 1 1 d . . . . .
F26 F 0.2198(5) 0.4682(3) 0.8763(2) 0.0837(19) Uani 1 1 d . . . . .
F27 F 0.1515(5) 0.4847(4) 0.9923(3) 0.106(2) Uani 1 1 d . . . . .
F28 F 0.0188(5) 0.5871(4) 1.0082(3) 0.112(3) Uani 1 1 d . . . . .
F29 F -0.0529(5) 0.6682(4) 0.9063(3) 0.109(2) Uani 1 1 d . . . . .
F30 F 0.0086(4) 0.6466(3) 0.7912(3) 0.0858(19) Uani 1 1 d . . . . .
F31 F 0.3749(4) 0.8313(3) 0.7213(3) 0.0721(16) Uani 1 1 d . . . . .
F32 F 0.3502(5) 0.9149(3) 0.8130(3) 0.092(2) Uani 1 1 d . . . . .
F33 F 0.1920(5) 0.9475(3) 0.8645(3) 0.112(3) Uani 1 1 d . . . . .
F34 F 0.0579(5) 0.8919(3) 0.8264(3) 0.098(2) Uani 1 1 d . . . . .
F35 F 0.0811(4) 0.8110(3) 0.7329(3) 0.0780(17) Uani 1 1 d . . . . .
F36 F 0.3500(5) 0.9037(3) 0.3921(3) 0.0798(18) Uani 1 1 d . . . . .
F37 F 0.4313(5) 1.0068(3) 0.3150(3) 0.095(2) Uani 1 1 d . . . . .
F38 F 0.5998(5) 1.0103(3) 0.3182(3) 0.095(2) Uani 1 1 d . . . . .
F39 F 0.6863(5) 0.9104(3) 0.3994(3) 0.093(2) Uani 1 1 d . . . . .
F40 F 0.6061(4) 0.8061(3) 0.4777(3) 0.0734(16) Uani 1 1 d . . . . .
C137 C -0.3086(16) 0.7123(13) 1.0885(11) 0.231(10) Uani 1 1 d D U . . .
H98 H -0.3129 0.6610 1.1083 0.346 Uiso 1 1 calc R U . . .
H99 H -0.2920 0.7404 1.1191 0.346 Uiso 1 1 calc R U . . .
H100 H -0.3636 0.7338 1.0742 0.346 Uiso 1 1 calc R U . . .
C141 C -0.1952(11) 0.8390(10) 0.9052(8) 0.165(6) Uani 1 1 d D U . . .
H58 H -0.2459 0.8730 0.9136 0.198 Uiso 1 1 calc R U . . .
H59 H -0.2143 0.7993 0.8861 0.198 Uiso 1 1 calc R U . . .
C142 C -0.1369(11) 0.8812(10) 0.8557(7) 0.170(6) Uani 1 1 d D U . . .
H60 H -0.1127 0.9176 0.8759 0.204 Uiso 1 1 calc R U . . .
H61 H -0.0893 0.8460 0.8433 0.204 Uiso 1 1 calc R U . . .
C143 C -0.1731(12) 0.9217(10) 0.7964(7) 0.180(6) Uani 1 1 d D U . . .
H62 H -0.1998 0.8857 0.7775 0.216 Uiso 1 1 calc R U . . .
H63 H -0.2189 0.9585 0.8088 0.216 Uiso 1 1 calc R U . . .
C144 C -0.1150(13) 0.9611(12) 0.7455(9) 0.192(7) Uani 1 1 d D U . . .
H64 H -0.0714 0.9238 0.7310 0.230 Uiso 1 1 calc R U . . .
H65 H -0.0854 0.9947 0.7651 0.230 Uiso 1 1 calc R U . . .
C145 C -0.1527(14) 1.0057(10) 0.6878(10) 0.197(9) Uani 1 1 d D U . . .
H66 H -0.2118 0.9960 0.6880 0.296 Uiso 1 1 calc R U . . .
H67 H -0.1206 0.9918 0.6498 0.296 Uiso 1 1 calc R U . . .
H68 H -0.1499 1.0583 0.6883 0.296 Uiso 1 1 calc R U . . .
C125 C 0.2036(17) 0.7258(18) 0.4360(11) 0.285(13) Uani 1 1 d D U . . .
H95 H 0.1451 0.7243 0.4546 0.427 Uiso 1 1 calc R U . . .
H96 H 0.2374 0.6805 0.4525 0.427 Uiso 1 1 calc R U . . .
H97 H 0.2274 0.7683 0.4468 0.427 Uiso 1 1 calc R U . . .
C126 C 0.2051(13) 0.7325(14) 0.3668(11) 0.217(8) Uani 1 1 d D U . . .
H72 H 0.1684 0.7775 0.3519 0.261 Uiso 1 1 calc R U . . .
H73 H 0.1783 0.6902 0.3576 0.261 Uiso 1 1 calc R U . . .
C127 C 0.2872(13) 0.7359(13) 0.3279(9) 0.212(8) Uani 1 1 d D U . . .
H74 H 0.3094 0.6853 0.3217 0.254 Uiso 1 1 calc R U . . .
H75 H 0.3279 0.7547 0.3515 0.254 Uiso 1 1 calc R U . . .
C128 C 0.2833(12) 0.7843(13) 0.2632(10) 0.237(8) Uani 1 1 d D U . . .
H76 H 0.2436 0.7648 0.2393 0.284 Uiso 1 1 calc R U . . .
H77 H 0.2597 0.8346 0.2695 0.284 Uiso 1 1 calc R U . . .
C129 C 0.3672(15) 0.7896(14) 0.2238(10) 0.249(8) Uani 1 1 d D U . . .
H78 H 0.3565 0.7912 0.1793 0.298 Uiso 1 1 calc R U . . .
H79 H 0.4039 0.7438 0.2362 0.298 Uiso 1 1 calc R U . . .
C130 C 0.4164(12) 0.8550(13) 0.2277(11) 0.219(7) Uani 1 1 d D U . . .
H80 H 0.4190 0.8612 0.2720 0.263 Uiso 1 1 calc R U . . .
H81 H 0.3896 0.9011 0.2046 0.263 Uiso 1 1 calc R U . . .
C131 C 0.5054(11) 0.8349(10) 0.1967(9) 0.177(6) Uani 1 1 d D U . . .
H82 H 0.5318 0.7883 0.2192 0.212 Uiso 1 1 calc R U . . .
H83 H 0.5030 0.8299 0.1521 0.212 Uiso 1 1 calc R U . . .
C132 C 0.5539(13) 0.8989(11) 0.2022(10) 0.195(7) Uani 1 1 d D U . . .
H84 H 0.5658 0.8982 0.2464 0.235 Uiso 1 1 calc R U . . .
H85 H 0.5218 0.9464 0.1871 0.235 Uiso 1 1 calc R U . . .
C133 C 0.6362(15) 0.8872(15) 0.1604(11) 0.247(11) Uani 1 1 d D U . . .
H86 H 0.6835 0.9009 0.1802 0.371 Uiso 1 1 calc R U . . .
H87 H 0.6313 0.9180 0.1192 0.371 Uiso 1 1 calc R U . . .
H88 H 0.6464 0.8353 0.1550 0.371 Uiso 1 1 calc R U . . .
C139 C -0.2405(16) 0.7899(11) 1.0071(10) 0.246(8) Uani 1 1 d D U . . .
H89 H -0.2446 0.8184 1.0424 0.295 Uiso 1 1 calc R U . . .
H90 H -0.2906 0.8062 0.9830 0.295 Uiso 1 1 calc R U . . .
C138 C -0.2410(17) 0.7149(10) 1.0313(13) 0.240(9) Uani 1 1 d D U . . .
H91 H -0.1847 0.6938 1.0447 0.288 Uiso 1 1 calc R U . . .
H92 H -0.2568 0.6872 0.9995 0.288 Uiso 1 1 calc R U . . .
C140 C -0.1648(12) 0.8050(11) 0.9668(10) 0.199(7) Uani 1 1 d D U . . .
H93 H -0.1280 0.7589 0.9630 0.239 Uiso 1 1 calc R U . . .
H94 H -0.1326 0.8392 0.9835 0.239 Uiso 1 1 calc R U . . .
O9 O 0.8863(14) 0.9606(12) 0.4128(10) 0.139(7) Uiso 0.5 1 d . . P A 1
O10 O 0.105(2) 0.8675(19) 0.5040(16) 0.231(14) Uiso 0.5 1 d . . P B 2

loop_
_atom_site_aniso_label
_atom_site_aniso_U_11
_atom_site_aniso_U_22
_atom_site_aniso_U_33
_atom_site_aniso_U_23
_atom_site_aniso_U_13
_atom_site_aniso_U_12
C1 0.085(7) 0.047(5) 0.033(5) -0.013(4) 0.001(5) -0.013(5)
C2 0.081(7) 0.048(5) 0.043(5) -0.004(4) 0.003(5) -0.006(5)
C3 0.077(7) 0.050(5) 0.048(6) -0.014(5) 0.000(5) -0.004(5)
C4 0.067(7) 0.046(5) 0.047(6) -0.004(4) -0.003(5) 0.010(5)
C5 0.074(7) 0.054(5) 0.046(6) -0.010(4) -0.010(5) 0.000(5)
C6 0.087(8) 0.056(6) 0.049(6) -0.010(5) 0.009(5) 0.002(5)
C7 0.094(8) 0.055(6) 0.056(6) -0.014(5) 0.004(6) 0.001(5)
C8 0.099(8) 0.053(6) 0.039(5) -0.005(4) 0.007(5) 0.009(5)
C9 0.090(8) 0.062(6) 0.037(6) -0.014(5) -0.001(5) 0.010(5)
C10 0.093(8) 0.049(5) 0.048(6) -0.015(4) 0.001(5) 0.002(5)
C11 0.082(8) 0.059(6) 0.042(6) -0.013(5) 0.000(5) -0.011(5)
C12 0.101(8) 0.045(5) 0.041(6) -0.008(4) 0.002(5) -0.009(5)
C13 0.101(9) 0.058(6) 0.039(5) -0.011(4) 0.000(5) -0.017(6)
C14 0.076(7) 0.050(5) 0.036(5) -0.013(4) 0.000(5) -0.003(5)
C15 0.097(8) 0.040(5) 0.049(6) -0.017(4) 0.005(5) -0.012(5)
C16 0.102(9) 0.048(5) 0.045(6) -0.015(4) 0.002(6) -0.001(5)
C17 0.120(9) 0.039(5) 0.045(6) -0.010(4) 0.000(6) -0.002(5)
C18 0.129(10) 0.050(6) 0.045(6) -0.023(5) 0.006(6) -0.017(6)
C19 0.107(9) 0.051(6) 0.047(6) -0.016(5) 0.007(6) -0.011(6)
C20 0.111(9) 0.041(5) 0.052(6) -0.019(4) 0.002(6) -0.002(5)
C21 0.083(8) 0.053(6) 0.058(6) -0.016(5) 0.008(6) 0.001(5)
C22 0.107(9) 0.042(5) 0.048(6) -0.015(4) 0.000(6) 0.000(5)
C23 0.105(9) 0.045(5) 0.040(5) -0.009(4) -0.006(6) -0.011(5)
C24 0.084(8) 0.046(5) 0.061(7) -0.011(5) -0.007(6) -0.005(5)
C25 0.089(8) 0.046(5) 0.052(6) -0.014(5) -0.007(5) -0.005(5)
C26 0.113(9) 0.049(6) 0.052(6) -0.016(5) 0.003(6) -0.003(6)
C27 0.094(9) 0.044(5) 0.051(6) -0.014(4) 0.010(6) -0.009(6)
C28 0.075(8) 0.054(6) 0.054(6) 0.002(5) 0.014(6) -0.003(6)
C29 0.083(10) 0.072(8) 0.093(9) -0.012(6) 0.029(7) 0.004(7)
C30 0.126(13) 0.057(8) 0.113(11) -0.019(7) 0.026(9) 0.025(9)
C31 0.119(12) 0.067(8) 0.130(12) -0.055(8) 0.013(9) -0.018(8)
C32 0.066(8) 0.072(8) 0.098(9) -0.036(6) -0.005(7) -0.001(6)
C33 0.111(9) 0.045(5) 0.033(5) -0.004(4) 0.003(6) 0.007(6)
C34 0.103(9) 0.059(6) 0.049(6) -0.010(5) -0.002(6) 0.012(6)
C35 0.093(9) 0.064(7) 0.062(8) 0.011(6) 0.015(7) 0.010(6)
C36 0.114(10) 0.081(8) 0.039(6) -0.013(6) 0.001(7) 0.021(7)
C37 0.108(10) 0.065(7) 0.045(7) -0.008(6) 0.002(6) 0.019(7)
C38 0.088(8) 0.058(6) 0.058(7) -0.014(5) 0.009(6) -0.001(6)
C39 0.111(10) 0.037(5) 0.039(5) -0.015(4) 0.006(6) -0.017(6)
C40 0.101(10) 0.053(6) 0.057(7) -0.020(5) -0.004(7) -0.011(6)
C41 0.137(13) 0.058(7) 0.063(8) -0.031(6) 0.035(9) -0.028(8)
C42 0.134(13) 0.043(6) 0.071(9) -0.017(6) -0.010(9) 0.004(7)
C43 0.112(11) 0.059(7) 0.061(8) -0.017(6) -0.003(8) 0.019(7)
C44 0.093(9) 0.045(5) 0.037(6) -0.014(4) -0.010(6) 0.006(6)
C45 0.100(9) 0.043(5) 0.046(6) -0.015(4) 0.000(6) -0.008(6)
C46 0.095(10) 0.074(8) 0.077(8) -0.037(6) 0.007(7) -0.001(7)
C47 0.120(12) 0.067(7) 0.084(9) -0.049(7) 0.016(8) -0.020(8)
C48 0.110(11) 0.064(7) 0.084(9) -0.025(6) 0.020(8) 0.001(8)
C49 0.088(10) 0.058(6) 0.082(8) -0.025(6) 0.000(7) -0.006(6)
C50 0.122(11) 0.041(6) 0.060(7) -0.014(5) 0.001(7) -0.001(7)
C51 0.109(9) 0.046(5) 0.041(5) -0.009(4) 0.013(5) 0.000(5)
C52 0.089(9) 0.035(5) 0.054(7) -0.014(5) 0.009(6) -0.006(5)
O1 0.102(6) 0.050(4) 0.051(4) -0.007(3) 0.001(4) 0.001(4)
O2 0.113(7) 0.068(4) 0.037(4) -0.008(3) -0.001(4) -0.003(4)
C53 0.085(8) 0.064(6) 0.052(6) -0.001(5) 0.021(6) -0.016(6)
C54 0.114(11) 0.108(9) 0.050(7) -0.019(6) -0.002(7) -0.007(8)
C55 0.102(9) 0.051(6) 0.069(7) -0.017(5) 0.011(6) 0.003(6)
C56 0.110(10) 0.060(7) 0.054(7) -0.021(5) 0.022(7) -0.008(7)
O3 0.196(11) 0.108(7) 0.103(7) 0.052(6) 0.068(7) 0.085(8)
O4 0.123(7) 0.079(5) 0.058(5) 0.018(4) 0.006(5) 0.004(5)
C57 0.113(10) 0.080(7) 0.055(7) 0.002(6) 0.024(7) -0.016(7)
C58 0.115(11) 0.111(10) 0.058(7) -0.002(7) -0.002(7) -0.016(8)
N1 0.099(7) 0.047(4) 0.044(5) -0.005(3) 0.004(4) -0.001(4)
N2 0.095(7) 0.046(4) 0.047(5) -0.013(4) 0.000(4) 0.000(4)
N3 0.094(6) 0.043(4) 0.041(4) -0.001(3) -0.005(4) -0.004(4)
N4 0.101(7) 0.043(4) 0.053(5) -0.014(4) 0.014(5) -0.005(4)
N5 0.095(7) 0.047(4) 0.051(5) -0.016(4) 0.005(4) -0.005(4)
F1 0.082(4) 0.069(4) 0.078(4) 0.012(3) 0.003(3) -0.016(3)
F2 0.101(6) 0.101(5) 0.140(7) 0.008(5) 0.020(5) 0.022(4)
F3 0.169(8) 0.072(5) 0.193(9) -0.039(5) 0.028(7) 0.026(5)
F4 0.184(9) 0.082(5) 0.226(11) -0.089(6) 0.041(7) -0.037(6)
F5 0.114(6) 0.081(4) 0.132(6) -0.045(4) 0.004(5) -0.025(4)
F6 0.104(5) 0.081(4) 0.057(4) -0.010(3) 0.011(3) -0.016(4)
F7 0.124(6) 0.093(5) 0.068(4) 0.002(3) 0.021(4) -0.012(4)
F8 0.128(6) 0.108(5) 0.047(4) -0.003(3) 0.016(4) 0.025(4)
F9 0.138(6) 0.096(4) 0.051(4) -0.030(3) -0.004(4) 0.020(4)
F10 0.113(5) 0.068(4) 0.057(4) -0.020(3) -0.006(3) 0.003(4)
F11 0.093(5) 0.063(3) 0.067(4) -0.026(3) -0.001(4) 0.000(3)
F12 0.165(7) 0.070(4) 0.071(4) -0.026(3) -0.020(5) 0.022(4)
F13 0.207(8) 0.069(4) 0.051(4) 0.002(3) 0.013(4) -0.003(4)
F14 0.145(7) 0.083(4) 0.090(5) -0.017(4) 0.039(5) -0.035(4)
F15 0.102(5) 0.069(4) 0.081(4) -0.013(3) 0.015(4) -0.021(4)
F16 0.133(7) 0.120(6) 0.092(5) -0.069(4) -0.004(5) -0.007(5)
F17 0.177(8) 0.109(5) 0.125(6) -0.086(5) 0.029(5) -0.041(5)
F18 0.167(7) 0.072(4) 0.131(6) -0.058(4) 0.042(5) 0.011(4)
F19 0.100(6) 0.105(5) 0.125(6) -0.043(4) -0.003(5) 0.011(4)
F20 0.124(6) 0.064(4) 0.088(5) -0.035(3) -0.001(4) -0.009(4)
C59 0.084(7) 0.035(4) 0.039(5) -0.007(4) 0.001(5) -0.009(5)
C60 0.074(7) 0.033(4) 0.032(5) -0.009(4) 0.006(4) -0.013(4)
C61 0.079(7) 0.031(4) 0.045(5) -0.010(4) 0.000(5) -0.011(4)
C62 0.083(7) 0.037(5) 0.041(5) -0.010(4) 0.001(5) -0.020(5)
C63 0.085(7) 0.035(4) 0.046(5) -0.015(4) 0.010(5) -0.021(5)
C64 0.104(9) 0.055(6) 0.037(5) -0.002(4) -0.005(5) -0.028(6)
C65 0.121(10) 0.053(6) 0.046(6) -0.013(5) 0.009(6) -0.033(6)
C66 0.144(11) 0.068(6) 0.037(5) -0.019(5) 0.023(6) -0.062(7)
C67 0.111(9) 0.052(6) 0.049(6) -0.015(5) 0.007(6) -0.042(6)
C68 0.107(9) 0.048(5) 0.039(5) -0.014(4) 0.013(5) -0.021(5)
C69 0.092(8) 0.039(5) 0.046(6) -0.012(4) 0.012(5) -0.021(5)
C70 0.104(9) 0.042(5) 0.046(6) -0.012(4) 0.009(6) -0.011(5)
C71 0.097(8) 0.042(5) 0.037(5) -0.005(4) 0.010(5) -0.006(5)
C72 0.078(7) 0.045(5) 0.046(6) -0.007(4) -0.001(5) -0.012(5)
C73 0.078(7) 0.037(5) 0.057(6) -0.018(4) 0.008(5) -0.008(5)
C74 0.086(7) 0.031(4) 0.047(5) -0.009(4) 0.005(5) -0.004(5)
C75 0.117(9) 0.038(5) 0.046(6) -0.010(4) 0.018(6) -0.011(5)
C76 0.093(8) 0.036(5) 0.061(7) -0.006(4) 0.006(6) -0.010(5)
C77 0.106(9) 0.038(5) 0.051(6) -0.006(4) 0.010(6) -0.010(5)
C78 0.095(8) 0.035(5) 0.044(5) -0.004(4) 0.001(5) -0.018(5)
C79 0.101(8) 0.035(5) 0.045(5) -0.001(4) 0.011(5) -0.018(5)
C80 0.101(8) 0.039(5) 0.042(5) -0.006(4) 0.010(5) -0.010(5)
C81 0.075(7) 0.039(5) 0.037(5) 0.002(4) 0.000(5) -0.009(4)
C82 0.080(7) 0.032(4) 0.034(5) -0.009(4) -0.002(5) -0.008(4)
C83 0.094(8) 0.040(5) 0.027(4) -0.002(4) 0.006(5) -0.010(5)
C84 0.095(8) 0.036(5) 0.040(5) -0.004(4) 0.000(5) -0.015(5)
C85 0.086(8) 0.050(6) 0.035(5) -0.013(4) 0.005(5) -0.016(6)
C86 0.081(8) 0.045(6) 0.061(6) -0.017(5) 0.010(6) -0.007(6)
C87 0.089(9) 0.051(6) 0.086(8) -0.011(6) 0.020(7) -0.028(7)
C88 0.101(11) 0.047(7) 0.103(9) -0.014(6) 0.012(8) -0.030(7)
C89 0.101(10) 0.056(7) 0.082(8) 0.008(6) -0.001(7) -0.004(7)
C90 0.078(9) 0.054(6) 0.071(7) 0.003(5) 0.008(6) -0.023(6)
C91 0.101(9) 0.045(5) 0.054(7) -0.022(5) 0.011(6) -0.026(6)
C92 0.106(10) 0.061(6) 0.045(7) -0.012(5) 0.010(6) -0.031(7)
C93 0.127(11) 0.088(8) 0.045(7) -0.016(6) 0.004(7) -0.063(8)
C94 0.129(12) 0.101(10) 0.057(8) -0.038(8) 0.031(8) -0.067(9)
C95 0.120(11) 0.083(8) 0.064(8) -0.037(7) 0.028(8) -0.040(8)
C96 0.114(10) 0.061(7) 0.053(7) -0.017(6) 0.012(7) -0.034(7)
C97 0.089(8) 0.037(5) 0.053(6) -0.004(4) 0.015(6) -0.006(5)
C98 0.097(10) 0.037(5) 0.062(7) 0.009(5) -0.007(7) -0.018(6)
C99 0.116(11) 0.046(6) 0.065(7) -0.009(5) 0.001(8) -0.026(7)
C100 0.149(13) 0.038(5) 0.050(7) -0.006(5) 0.022(8) -0.016(7)
C101 0.102(10) 0.034(5) 0.071(7) -0.012(5) 0.009(7) -0.006(6)
C102 0.080(9) 0.044(5) 0.065(7) -0.010(5) 0.006(6) -0.007(5)
C103 0.100(9) 0.028(5) 0.051(6) -0.005(4) 0.004(6) -0.010(5)
C104 0.091(9) 0.046(6) 0.054(6) -0.014(5) 0.007(6) -0.009(6)
C105 0.136(12) 0.033(5) 0.045(6) -0.003(5) -0.005(7) -0.006(6)
C106 0.120(11) 0.038(5) 0.053(7) -0.001(5) -0.001(7) -0.016(6)
C107 0.110(11) 0.062(7) 0.057(7) -0.016(6) 0.008(7) -0.028(7)
C108 0.096(9) 0.032(5) 0.048(6) -0.004(4) -0.001(6) -0.012(5)
N6 0.083(6) 0.035(4) 0.043(4) -0.013(3) 0.005(4) -0.018(4)
N7 0.102(7) 0.046(4) 0.036(4) -0.012(3) 0.009(4) -0.018(4)
N8 0.091(6) 0.043(4) 0.042(4) -0.011(3) 0.009(4) -0.012(4)
N9 0.098(7) 0.040(4) 0.045(5) -0.001(3) 0.005(4) -0.016(4)
N10 0.105(7) 0.034(4) 0.046(4) -0.010(3) 0.018(4) -0.016(4)
C109 0.113(9) 0.041(5) 0.039(5) -0.005(4) -0.002(5) -0.022(5)
C110 0.078(8) 0.030(4) 0.045(6) -0.006(4) -0.003(6) -0.002(5)
O5 0.103(6) 0.055(4) 0.042(4) -0.010(3) -0.006(4) -0.014(4)
O6 0.090(5) 0.056(4) 0.050(4) -0.025(3) 0.014(4) -0.014(4)
C111 0.101(9) 0.055(6) 0.043(6) -0.026(4) 0.012(6) -0.014(6)
C112 0.133(14) 0.156(13) 0.060(8) -0.047(8) 0.006(8) 0.004(10)
C113 0.101(9) 0.043(5) 0.037(5) -0.005(4) 0.004(6) -0.008(5)
O7 0.161(8) 0.088(5) 0.081(6) -0.053(5) 0.056(5) -0.072(6)
O8 0.093(5) 0.063(4) 0.063(4) -0.036(3) 0.021(4) -0.027(4)
C114 0.112(10) 0.083(7) 0.062(7) -0.036(6) 0.018(7) -0.038(7)
C115 0.127(11) 0.107(9) 0.059(7) -0.014(7) 0.012(7) -0.034(8)
C116 0.160(11) 0.037(5) 0.050(6) -0.011(4) 0.043(7) -0.042(6)
F21 0.093(5) 0.049(3) 0.093(4) -0.020(3) 0.005(4) -0.012(3)
F22 0.097(5) 0.067(4) 0.136(6) -0.021(4) 0.011(4) -0.037(4)
F23 0.134(6) 0.051(4) 0.148(7) 0.013(4) 0.011(5) -0.030(4)
F24 0.127(6) 0.064(4) 0.143(7) 0.037(4) -0.001(5) -0.008(4)
F25 0.100(6) 0.070(4) 0.116(6) 0.028(4) -0.011(4) -0.021(4)
F26 0.131(6) 0.076(4) 0.047(3) -0.008(3) -0.001(4) -0.034(4)
F27 0.176(7) 0.107(5) 0.043(4) -0.004(3) 0.004(4) -0.074(5)
F28 0.162(7) 0.129(5) 0.064(4) -0.055(4) 0.048(4) -0.080(5)
F29 0.139(6) 0.109(5) 0.088(5) -0.053(4) 0.035(4) -0.033(5)
F30 0.108(5) 0.076(4) 0.075(4) -0.030(3) 0.026(4) -0.019(4)
F31 0.087(5) 0.053(3) 0.073(4) -0.002(3) 0.003(3) -0.015(3)
F32 0.136(6) 0.076(4) 0.070(4) -0.007(3) -0.007(4) -0.038(4)
F33 0.197(8) 0.067(4) 0.075(4) -0.037(3) 0.029(5) -0.026(4)
F34 0.113(5) 0.066(4) 0.106(5) -0.025(3) 0.035(4) 0.004(4)
F35 0.083(5) 0.061(3) 0.088(4) -0.014(3) 0.009(4) -0.008(3)
F36 0.106(6) 0.063(4) 0.065(4) 0.000(3) -0.002(4) -0.005(3)
F37 0.169(7) 0.047(3) 0.058(4) 0.005(3) 0.000(4) 0.007(4)
F38 0.173(7) 0.049(3) 0.064(4) 0.006(3) 0.012(4) -0.055(4)
F39 0.118(6) 0.078(4) 0.080(4) 0.004(3) 0.015(4) -0.042(4)
F40 0.099(5) 0.054(3) 0.063(4) 0.000(3) 0.005(3) -0.016(3)
C137 0.25(2) 0.24(2) 0.180(18) 0.029(16) -0.019(17) -0.010(18)
C141 0.173(11) 0.156(11) 0.169(11) -0.051(10) 0.004(10) -0.002(9)
C142 0.178(11) 0.148(11) 0.191(12) -0.040(10) -0.013(10) -0.035(9)
C143 0.203(12) 0.161(11) 0.195(12) -0.067(10) -0.009(10) -0.049(10)
C144 0.204(13) 0.173(12) 0.209(14) -0.043(11) -0.009(12) -0.060(11)
C145 0.245(19) 0.147(15) 0.23(2) -0.067(15) -0.073(16) -0.040(14)
C125 0.29(2) 0.35(3) 0.22(2) -0.02(2) -0.07(2) -0.08(2)
C126 0.212(14) 0.222(13) 0.224(14) -0.035(13) -0.028(13) -0.044(12)
C127 0.196(13) 0.230(13) 0.205(13) -0.038(11) -0.007(11) -0.009(11)
C128 0.233(13) 0.249(13) 0.226(13) -0.049(12) -0.007(12) -0.007(12)
C129 0.255(14) 0.264(13) 0.231(13) -0.055(12) -0.007(12) -0.028(12)
C130 0.245(13) 0.232(13) 0.196(12) -0.066(11) -0.024(11) -0.042(11)
C131 0.213(12) 0.195(12) 0.137(10) -0.034(10) -0.025(10) -0.063(10)
C132 0.226(14) 0.210(13) 0.152(12) -0.037(11) -0.011(11) -0.018(12)
C133 0.27(2) 0.31(2) 0.153(17) -0.045(17) 0.002(17) -0.01(2)
C139 0.236(13) 0.229(13) 0.255(14) -0.020(12) 0.000(11) 0.002(12)
C138 0.240(14) 0.206(14) 0.268(15) -0.030(13) -0.005(13) -0.023(13)
C140 0.212(12) 0.192(12) 0.189(12) -0.046(11) 0.010(11) 0.001(11)

loop_
_atom_type_symbol
_atom_type_description
_atom_type_scat_dispersion_real
_atom_type_scat_dispersion_imag
_atom_type_scat_source
C C 0.0181 0.0091 'International Tables Vol C Tables 4.2.6.8 and 6.1.1.4'
H H 0.0000 0.0000 'International Tables Vol C Tables 4.2.6.8 and 6.1.1.4'
N N 0.0311 0.0180 'International Tables Vol C Tables 4.2.6.8 and 6.1.1.4'
O O 0.0492 0.0322 'International Tables Vol C Tables 4.2.6.8 and 6.1.1.4'
F F 0.0727 0.0534 'International Tables Vol C Tables 4.2.6.8 and 6.1.1.4'

loop_
_geom_angle_atom_site_label_1
_geom_angle_atom_site_label_2
_geom_angle_atom_site_label_3
_geom_angle
N1 C1 C2 105.7(8)
N1 C1 C26 126.0(8)
C2 C1 C26 128.2(8)
C3 C2 C1 109.1(8)
C3 C2 C52 124.8(9)
C1 C2 C52 125.9(9)
C4 C3 C2 107.5(8)
C4 C3 C51 127.1(8)
C2 C3 C51 125.3(8)
C3 C4 N1 107.4(8)
C3 C4 C5 131.4(8)
N1 C4 C5 121.1(8)
C6 C5 C4 125.8(8)
C6 C5 C27 115.4(8)
C4 C5 C27 118.8(8)
C5 C6 N2 124.0(8)
C5 C6 C7 125.5(9)
N2 C6 C7 110.5(8)
C8 C7 C6 105.4(8)
C8 C7 H1 127.3
C6 C7 H1 127.3
C7 C8 C9 107.8(8)
C7 C8 H2 126.1
C9 C8 H2 126.1
N2 C9 C10 124.3(8)
N2 C9 C8 111.1(8)
C10 C9 C8 124.5(8)
C11 C10 C9 121.3(8)
C11 C10 C33 119.5(8)
C9 C10 C33 119.1(8)
N3 C11 C10 124.0(8)
N3 C11 C12 105.9(8)
C10 C11 C12 130.1(9)
C13 C12 C11 108.3(9)
C13 C12 H3 125.9
C11 C12 H3 125.9
C12 C13 C14 108.8(8)
C12 C13 H4 125.6
C14 C13 H4 125.6
N3 C14 C15 123.8(8)
N3 C14 C13 106.6(8)
C15 C14 C13 129.6(8)
C14 C15 C16 121.2(8)
C14 C15 C39 121.5(8)
C16 C15 C39 117.2(8)
N4 C16 C17 110.7(8)
N4 C16 C15 121.5(8)
C17 C16 C15 127.7(8)
C18 C17 C16 108.0(8)
C18 C17 H5 126.0
C16 C17 H5 126.0
C17 C18 C19 105.4(9)
C17 C18 H6 127.3
C19 C18 H6 127.3
N4 C19 C20 122.7(8)
N4 C19 C18 109.9(8)
C20 C19 C18 127.4(9)
C19 C20 C21 125.0(9)
C19 C20 C45 116.4(8)
C21 C20 C45 118.7(8)
N5 C21 C22 107.4(8)
N5 C21 C20 119.2(8)
C22 C21 C20 133.1(9)
C21 C22 C23 106.3(8)
C21 C22 C55 126.2(8)
C23 C22 C55 127.5(9)
C22 C23 C24 108.4(8)
C22 C23 C56 125.5(9)
C24 C23 C56 126.0(9)
N5 C24 C23 106.5(8)
N5 C24 C25 116.2(9)
C23 C24 C25 137.3(9)
C26 C25 C24 125.6(9)
C26 C25 H7 117.2
C24 C25 H7 117.2
C25 C26 C1 127.7(9)
C25 C26 H8 116.2
C1 C26 H8 116.2
C28 C27 C32 116.5(10)
C28 C27 C5 122.7(9)
C32 C27 C5 120.6(11)
F1 C28 C27 119.9(9)
F1 C28 C29 116.3(11)
C27 C28 C29 123.8(11)
F2 C29 C30 120.2(12)
F2 C29 C28 123.9(13)
C30 C29 C28 115.8(12)
C31 C30 F3 119.0(15)
C31 C30 C29 122.3(11)
F3 C30 C29 118.7(15)
C30 C31 F4 120.9(13)
C30 C31 C32 119.7(12)
F4 C31 C32 119.4(14)
F5 C32 C31 118.1(12)
F5 C32 C27 120.0(10)
C31 C32 C27 121.9(12)
C38 C33 C34 114.5(9)
C38 C33 C10 123.3(10)
C34 C33 C10 122.1(10)
F6 C34 C35 118.1(11)
F6 C34 C33 119.2(9)
C35 C34 C33 122.7(12)
F7 C35 C36 123.5(11)
F7 C35 C34 118.8(12)
C36 C35 C34 117.7(12)
C37 C36 F8 121.9(12)
C37 C36 C35 122.1(10)
F8 C36 C35 116.0(12)
F9 C37 C36 118.9(10)
F9 C37 C38 122.7(12)
C36 C37 C38 118.4(12)
F10 C38 C37 116.1(11)
F10 C38 C33 119.3(9)
C37 C38 C33 124.6(11)
C40 C39 C44 117.8(10)
C40 C39 C15 120.1(11)
C44 C39 C15 122.1(10)
F15 C40 C39 121.3(10)
F15 C40 C41 118.4(12)
C39 C40 C41 120.3(13)
F14 C41 C42 121.4(12)
F14 C41 C40 117.7(14)
C42 C41 C40 120.9(12)
F13 C42 C43 123.3(14)
F13 C42 C41 118.7(14)
C43 C42 C41 117.9(12)
C42 C43 F12 118.2(11)
C42 C43 C44 122.4(13)
F12 C43 C44 119.5(13)
F11 C44 C43 118.9(11)
F11 C44 C39 120.4(9)
C43 C44 C39 120.7(12)
C50 C45 C46 116.4(11)
C50 C45 C20 124.0(10)
C46 C45 C20 119.5(12)
F16 C46 C47 118.0(12)
F16 C46 C45 119.8(11)
C47 C46 C45 122.2(14)
C48 C47 F17 120.7(12)
C48 C47 C46 119.8(13)
F17 C47 C46 119.5(15)
C47 C48 F18 119.2(13)
C47 C48 C49 120.9(12)
F18 C48 C49 119.7(14)
F19 C49 C48 120.1(11)
F19 C49 C50 122.3(12)
C48 C49 C50 117.5(13)
C45 C50 F20 120.0(10)
C45 C50 C49 123.1(12)
F20 C50 C49 116.8(13)
C3 C51 H23 109.5
C3 C51 H24 109.5
H23 C51 H24 109.5
C3 C51 H25 109.5
H23 C51 H25 109.5
H24 C51 H25 109.5
O1 C52 O2 123.4(9)
O1 C52 C2 128.1(11)
O2 C52 C2 108.3(10)
C52 O2 C53 116.8(8)
C54 C53 O2 103.9(9)
C54 C53 H26 111.0
O2 C53 H26 111.0
C54 C53 H27 111.0
O2 C53 H27 111.0
H26 C53 H27 109.0
C53 C54 H28 109.5
C53 C54 H29 109.5
H28 C54 H29 109.5
C53 C54 H30 109.5
H28 C54 H30 109.5
H29 C54 H30 109.5
C22 C55 H31 109.5
C22 C55 H32 109.5
H31 C55 H32 109.5
C22 C55 H33 109.5
H31 C55 H33 109.5
H32 C55 H33 109.5
O3 C56 O4 121.8(10)
O3 C56 C23 126.2(11)
O4 C56 C23 112.0(11)
C56 O4 C57 119.7(9)
O4 C57 C58 106.8(9)
O4 C57 H34 110.4
C58 C57 H34 110.4
O4 C57 H35 110.4
C58 C57 H35 110.4
H34 C57 H35 108.6
C57 C58 H36 109.5
C57 C58 H37 109.5
H36 C58 H37 109.5
C57 C58 H38 109.5
H36 C58 H38 109.5
H37 C58 H38 109.5
C1 N1 C4 110.2(7)
C1 N1 H17 124.9
C4 N1 H17 124.9
C9 N2 C6 105.1(7)
C14 N3 C11 110.3(7)
C14 N3 H18 124.8
C11 N3 H18 124.8
C16 N4 C19 106.0(7)
C24 N5 C21 111.4(8)
C24 N5 H19 124.3
C21 N5 H19 124.3
N6 C59 C60 106.7(7)
N6 C59 C84 124.7(8)
C60 C59 C84 128.3(8)
C61 C60 C59 108.7(7)
C61 C60 C110 126.9(8)
C59 C60 C110 124.4(8)
C62 C61 C60 106.2(7)
C62 C61 C109 128.9(8)
C60 C61 C109 124.9(8)
N6 C62 C61 108.5(7)
N6 C62 C63 121.3(7)
C61 C62 C63 130.0(7)
C64 C63 C62 125.2(7)
C64 C63 C85 115.1(7)
C62 C63 C85 119.7(7)
C63 C64 N7 124.6(8)
C63 C64 C65 125.6(8)
N7 C64 C65 109.7(8)
C66 C65 C64 106.7(8)
C66 C65 H9 126.6
C64 C65 H9 126.6
C65 C66 C67 106.2(8)
C65 C66 H10 126.9
C67 C66 H10 126.9
N7 C67 C68 124.5(8)
N7 C67 C66 111.4(8)
C68 C67 C66 124.0(8)
C69 C68 C67 122.7(8)
C69 C68 C91 120.6(8)
C67 C68 C91 116.7(8)
C68 C69 N8 124.9(8)
C68 C69 C70 128.7(8)
N8 C69 C70 106.5(7)
C71 C70 C69 107.8(8)
C71 C70 H11 126.1
C69 C70 H11 126.1
C70 C71 C72 108.9(8)
C70 C71 H12 125.6
C72 C71 H12 125.6
N8 C72 C73 125.8(8)
N8 C72 C71 105.9(7)
C73 C72 C71 128.3(8)
C72 C73 C74 121.9(8)
C72 C73 C97 121.5(8)
C74 C73 C97 116.5(7)
N9 C74 C75 111.4(8)
N9 C74 C73 121.3(7)
C75 C74 C73 127.2(8)
C76 C75 C74 107.2(8)
C76 C75 H13 126.4
C74 C75 H13 126.4
C75 C76 C77 106.6(8)
C75 C76 H14 126.7
C77 C76 H14 126.7
C78 C77 N9 123.6(8)
C78 C77 C76 127.7(8)
N9 C77 C76 108.7(8)
C77 C78 C79 124.2(8)
C77 C78 C103 115.6(7)
C79 C78 C103 120.2(8)
N10 C79 C80 105.6(7)
N10 C79 C78 121.0(8)
C80 C79 C78 133.3(8)
C79 C80 C81 107.8(7)
C79 C80 C116 126.8(7)
C81 C80 C116 125.4(8)
C82 C81 C80 107.2(7)
C82 C81 C113 127.9(8)
C80 C81 C113 124.9(8)
N10 C82 C81 107.5(7)
N10 C82 C83 115.4(7)
C81 C82 C83 136.9(7)
C84 C83 C82 125.7(8)
C84 C83 H15 117.2
C82 C83 H15 117.2
C83 C84 C59 129.2(8)
C83 C84 H16 115.4
C59 C84 H16 115.4
C90 C85 C86 116.5(9)
C90 C85 C63 121.5(10)
C86 C85 C63 121.9(9)
F21 C86 C85 119.5(9)
F21 C86 C87 117.3(11)
C85 C86 C87 123.2(11)
F22 C87 C86 121.8(11)
F22 C87 C88 120.4(9)
C86 C87 C88 117.7(12)
C89 C88 F23 119.1(12)
C89 C88 C87 121.6(10)
F23 C88 C87 119.2(12)
F24 C89 C88 120.7(11)
F24 C89 C90 121.6(12)
C88 C89 C90 117.7(11)
F25 C90 C85 121.0(9)
F25 C90 C89 115.9(11)
C85 C90 C89 123.0(11)
C96 C91 C92 116.0(10)
C96 C91 C68 121.1(10)
C92 C91 C68 122.8(10)
F26 C92 C93 117.8(11)
F26 C92 C91 120.6(9)
C93 C92 C91 121.6(12)
F27 C93 C92 120.7(14)
F27 C93 C94 120.3(11)
C92 C93 C94 118.9(12)
C95 C94 F28 120.2(14)
C95 C94 C93 121.3(11)
F28 C94 C93 118.5(14)
F29 C95 C94 120.6(11)
F29 C95 C96 120.8(14)
C94 C95 C96 118.6(13)
F30 C96 C95 116.6(12)
F30 C96 C91 119.9(9)
C95 C96 C91 123.5(13)
C102 C97 C98 117.6(10)
C102 C97 C73 121.1(11)
C98 C97 C73 121.3(9)
F31 C98 C99 119.4(11)
F31 C98 C97 120.0(10)
C99 C98 C97 120.6(12)
F32 C99 C100 123.3(11)
F32 C99 C98 118.9(12)
C100 C99 C98 117.8(12)
C101 C100 F33 123.3(12)
C101 C100 C99 121.9(11)
F33 C100 C99 114.8(13)
C100 C101 F34 119.0(10)
C100 C101 C102 121.3(12)
F34 C101 C102 119.7(12)
F35 C102 C101 118.7(10)
F35 C102 C97 120.6(9)
C101 C102 C97 120.7(12)
C108 C103 C104 116.1(9)
C108 C103 C78 122.6(9)
C104 C103 C78 121.3(11)
F36 C104 C105 118.6(10)
F36 C104 C103 119.0(9)
C105 C104 C103 122.3(12)
F37 C105 C106 121.5(10)
F37 C105 C104 119.0(13)
C106 C105 C104 119.6(10)
F38 C106 C107 122.3(13)
F38 C106 C105 118.8(10)
C107 C106 C105 118.9(11)
C106 C107 F39 118.9(11)
C106 C107 C108 121.5(13)
F39 C107 C108 119.5(11)
F40 C108 C103 120.8(8)
F40 C108 C107 117.7(11)
C103 C108 C107 121.6(10)
C59 N6 C62 109.8(7)
C59 N6 H20 125.1
C62 N6 H20 125.1
C67 N7 C64 105.9(7)
C72 N8 C69 110.6(7)
C72 N8 H21 124.7
C69 N8 H21 124.7
C74 N9 C77 106.1(7)
C82 N10 C79 111.9(7)
C82 N10 H22 124.1
C79 N10 H22 124.1
C61 C109 H39 109.5
C61 C109 H40 109.5
H39 C109 H40 109.5
C61 C109 H41 109.5
H39 C109 H41 109.5
H40 C109 H41 109.5
O5 C110 O6 123.9(9)
O5 C110 C60 123.1(10)
O6 C110 C60 112.9(9)
C110 O6 C111 118.9(8)
O6 C111 C112 105.0(9)
O6 C111 H42 110.8
C112 C111 H42 110.8
O6 C111 H43 110.8
C112 C111 H43 110.8
H42 C111 H43 108.8
C111 C112 H44 109.5
C111 C112 H45 109.5
H44 C112 H45 109.5
C111 C112 H46 109.5
H44 C112 H46 109.5
H45 C112 H46 109.5
O7 C113 O8 121.5(8)
O7 C113 C81 125.1(10)
O8 C113 C81 113.4(8)
C113 O8 C114 119.3(7)
O8 C114 C115 109.6(9)
O8 C114 H47 109.8
C115 C114 H47 109.8
O8 C114 H48 109.8
C115 C114 H48 109.8
H47 C114 H48 108.2
C114 C115 H49 109.5
C114 C115 H50 109.5
H49 C115 H50 109.5
C114 C115 H51 109.5
H49 C115 H51 109.5
H50 C115 H51 109.5
C80 C116 H52 109.5
C80 C116 H53 109.5
H52 C116 H53 109.5
C80 C116 H54 109.5
H52 C116 H54 109.5
H53 C116 H54 109.5
C138 C137 H98 109.5
C138 C137 H99 109.5
H98 C137 H99 109.5
C138 C137 H100 109.5
H98 C137 H100 109.5
H99 C137 H100 109.5
C140 C141 C142 120.3(15)
C140 C141 H58 107.3
C142 C141 H58 107.3
C140 C141 H59 107.3
C142 C141 H59 107.3
H58 C141 H59 106.9
C143 C142 C141 118.4(15)
C143 C142 H60 107.7
C141 C142 H60 107.7
C143 C142 H61 107.7
C141 C142 H61 107.7
H60 C142 H61 107.1
C144 C143 C142 119.0(15)
C144 C143 H62 107.6
C142 C143 H62 107.6
C144 C143 H63 107.6
C142 C143 H63 107.6
H62 C143 H63 107.0
C143 C144 C145 118.7(16)
C143 C144 H64 107.6
C145 C144 H64 107.6
C143 C144 H65 107.6
C145 C144 H65 107.6
H64 C144 H65 107.1
C144 C145 H66 109.5
C144 C145 H67 109.5
H66 C145 H67 109.5
C144 C145 H68 109.5
H66 C145 H68 109.5
H67 C145 H68 109.5
C126 C125 H95 109.5
C126 C125 H96 109.5
H95 C125 H96 109.5
C126 C125 H97 109.5
H95 C125 H97 109.5
H96 C125 H97 109.5
C125 C126 C127 119.6(18)
C125 C126 H72 107.4
C127 C126 H72 107.4
C125 C126 H73 107.4
C127 C126 H73 107.4
H72 C126 H73 107.0
C126 C127 C128 115.0(17)
C126 C127 H74 108.5
C128 C127 H74 108.5
C126 C127 H75 108.5
C128 C127 H75 108.5
H74 C127 H75 107.5
C129 C128 C127 115.4(16)
C129 C128 H76 108.4
C127 C128 H76 108.4
C129 C128 H77 108.4
C127 C128 H77 108.4
H76 C128 H77 107.5
C128 C129 C130 117.1(16)
C128 C129 H78 108.0
C130 C129 H78 108.0
C128 C129 H79 108.0
C130 C129 H79 108.0
H78 C129 H79 107.3
C129 C130 C131 104.4(15)
C129 C130 H80 110.9
C131 C130 H80 110.9
C129 C130 H81 110.9
C131 C130 H81 110.9
H80 C130 H81 108.9
C132 C131 C130 103.9(16)
C132 C131 H82 111.0
C130 C131 H82 111.0
C132 C131 H83 111.0
C130 C131 H83 111.0
H82 C131 H83 109.0
C131 C132 C133 104.2(15)
C131 C132 H84 110.9
C133 C132 H84 110.9
C131 C132 H85 110.9
C133 C132 H85 110.9
H84 C132 H85 108.9
C132 C133 H86 109.5
C132 C133 H87 109.5
H86 C133 H87 109.5
C132 C133 H88 109.5
H86 C133 H88 109.5
H87 C133 H88 109.5
C138 C139 C140 111.7(18)
C138 C139 H89 109.3
C140 C139 H89 109.3
C138 C139 H90 109.3
C140 C139 H90 109.3
H89 C139 H90 107.9
C139 C138 C137 104.3(15)
C139 C138 H91 110.9
C137 C138 H91 110.9
C139 C138 H92 110.9
C137 C138 H92 110.9
H91 C138 H92 108.9
C139 C140 C141 104.9(16)
C139 C140 H93 110.8
C141 C140 H93 110.8
C139 C140 H94 110.8
C141 C140 H94 110.8
H93 C140 H94 108.8

loop_
_geom_bond_atom_site_label_1
_geom_bond_atom_site_label_2
_geom_bond_distance
C1 N1 1.375(11)
C1 C2 1.411(12)
C1 C26 1.467(13)
C2 C3 1.388(12)
C2 C52 1.477(13)
C3 C4 1.386(12)
C3 C51 1.500(13)
C4 N1 1.389(11)
C4 C5 1.431(12)
C5 C6 1.389(13)
C5 C27 1.491(13)
C6 N2 1.391(11)
C6 C7 1.445(13)
C7 C8 1.348(12)
C7 H1 0.9500
C8 C9 1.436(12)
C8 H2 0.9500
C9 N2 1.342(11)
C9 C10 1.423(13)
C10 C11 1.392(12)
C10 C33 1.486(13)
C11 N3 1.388(11)
C11 C12 1.455(12)
C12 C13 1.354(13)
C12 H3 0.9500
C13 C14 1.437(12)
C13 H4 0.9500
C14 N3 1.381(11)
C14 C15 1.383(12)
C15 C16 1.456(13)
C15 C39 1.511(13)
C16 N4 1.344(11)
C16 C17 1.425(12)
C17 C18 1.351(13)
C17 H5 0.9500
C18 C19 1.449(13)
C18 H6 0.9500
C19 N4 1.381(12)
C19 C20 1.406(13)
C20 C21 1.428(13)
C20 C45 1.512(14)
C21 N5 1.384(11)
C21 C22 1.402(13)
C22 C23 1.407(12)
C22 C55 1.496(13)
C23 C24 1.421(13)
C23 C56 1.475(14)
C24 N5 1.339(11)
C24 C25 1.445(13)
C25 C26 1.344(13)
C25 H7 0.9500
C26 H8 0.9500
C27 C28 1.368(14)
C27 C32 1.376(14)
C28 F1 1.333(12)
C28 C29 1.394(15)
C29 F2 1.286(13)
C29 C30 1.393(18)
C30 C31 1.333(18)
C30 F3 1.364(13)
C31 F4 1.356(14)
C31 C32 1.376(16)
C32 F5 1.332(12)
C33 C38 1.366(14)
C33 C34 1.401(15)
C34 F6 1.346(12)
C34 C35 1.389(14)
C35 F7 1.338(13)
C35 C36 1.363(16)
C36 C37 1.347(16)
C36 F8 1.363(12)
C37 F9 1.346(13)
C37 C38 1.363(14)
C38 F10 1.352(12)
C39 C40 1.368(15)
C39 C44 1.388(14)
C40 F15 1.347(13)
C40 C41 1.409(16)
C41 F14 1.353(14)
C41 C42 1.368(17)
C42 F13 1.316(13)
C42 C43 1.353(17)
C43 F12 1.357(14)
C43 C44 1.366(14)
C44 F11 1.326(12)
C45 C50 1.347(15)
C45 C46 1.366(15)
C46 F16 1.355(14)
C46 C47 1.363(16)
C47 C48 1.324(17)
C47 F17 1.356(14)
C48 F18 1.345(13)
C48 C49 1.373(17)
C49 F19 1.317(13)
C49 C50 1.378(15)
C50 F20 1.349(13)
C51 H23 0.9800
C51 H24 0.9800
C51 H25 0.9800
C52 O1 1.194(12)
C52 O2 1.391(12)
O2 C53 1.458(11)
C53 C54 1.454(15)
C53 H26 0.9900
C53 H27 0.9900
C54 H28 0.9800
C54 H29 0.9800
C54 H30 0.9800
C55 H31 0.9800
C55 H32 0.9800
C55 H33 0.9800
C56 O3 1.161(13)
C56 O4 1.332(13)
O4 C57 1.488(11)
C57 C58 1.500(15)
C57 H34 0.9900
C57 H35 0.9900
C58 H36 0.9800
C58 H37 0.9800
C58 H38 0.9800
N1 H17 0.8800
N3 H18 0.8800
N5 H19 0.8800
C59 N6 1.372(10)
C59 C60 1.421(11)
C59 C84 1.440(12)
C60 C61 1.419(11)
C60 C110 1.462(12)
C61 C62 1.400(11)
C61 C109 1.503(12)
C62 N6 1.398(10)
C62 C63 1.432(12)
C63 C64 1.373(12)
C63 C85 1.504(12)
C64 N7 1.399(11)
C64 C65 1.468(13)
C65 C66 1.350(13)
C65 H9 0.9500
C66 C67 1.478(12)
C66 H10 0.9500
C67 N7 1.339(11)
C67 C68 1.443(12)
C68 C69 1.359(12)
C68 C91 1.502(12)
C69 N8 1.380(10)
C69 C70 1.456(12)
C70 C71 1.352(12)
C70 H11 0.9500
C71 C72 1.454(12)
C71 H12 0.9500
C72 N8 1.377(11)
C72 C73 1.384(12)
C73 C74 1.458(12)
C73 C97 1.488(12)
C74 N9 1.325(11)
C74 C75 1.452(11)
C75 C76 1.330(13)
C75 H13 0.9500
C76 C77 1.465(12)
C76 H14 0.9500
C77 C78 1.378(13)
C77 N9 1.399(11)
C78 C79 1.431(12)
C78 C103 1.490(12)
C79 N10 1.377(10)
C79 C80 1.408(12)
C80 C81 1.424(11)
C80 C116 1.533(12)
C81 C82 1.389(12)
C81 C113 1.464(12)
C82 N10 1.358(10)
C82 C83 1.485(11)
C83 C84 1.336(11)
C83 H15 0.9500
C84 H16 0.9500
C85 C90 1.355(14)
C85 C86 1.365(14)
C86 F21 1.351(12)
C86 C87 1.373(13)
C87 F22 1.335(13)
C87 C88 1.387(16)
C88 C89 1.342(16)
C88 F23 1.352(11)
C89 F24 1.323(13)
C89 C90 1.404(14)
C90 F25 1.334(12)
C91 C96 1.384(15)
C91 C92 1.404(15)
C92 F26 1.340(13)
C92 C93 1.374(15)
C93 F27 1.342(14)
C93 C94 1.386(18)
C94 C95 1.357(18)
C94 F28 1.360(12)
C95 F29 1.354(14)
C95 C96 1.368(15)
C96 F30 1.338(13)
C97 C102 1.401(14)
C97 C98 1.407(15)
C98 F31 1.304(12)
C98 C99 1.403(15)
C99 F32 1.331(13)
C99 C100 1.397(16)
C100 C101 1.322(16)
C100 F33 1.363(12)
C101 F34 1.354(12)
C101 C102 1.370(14)
C102 F35 1.338(12)
C103 C108 1.361(14)
C103 C104 1.391(14)
C104 F36 1.343(12)
C104 C105 1.385(14)
C105 F37 1.333(12)
C105 C106 1.376(16)
C106 F38 1.315(11)
C106 C107 1.336(15)
C107 F39 1.353(13)
C107 C108 1.397(14)
C108 F40 1.351(11)
N6 H20 0.8800
N8 H21 0.8800
N10 H22 0.8800
C109 H39 0.9800
C109 H40 0.9800
C109 H41 0.9800
C110 O5 1.211(11)
C110 O6 1.333(11)
O6 C111 1.455(10)
C111 C112 1.488(16)
C111 H42 0.9900
C111 H43 0.9900
C112 H44 0.9800
C112 H45 0.9800
C112 H46 0.9800
C113 O7 1.197(11)
C113 O8 1.342(12)
O8 C114 1.455(11)
C114 C115 1.458(14)
C114 H47 0.9900
C114 H48 0.9900
C115 H49 0.9800
C115 H50 0.9800
C115 H51 0.9800
C116 H52 0.9800
C116 H53 0.9800
C116 H54 0.9800
C137 C138 1.557(17)
C137 H98 0.9800
C137 H99 0.9800
C137 H100 0.9800
C141 C140 1.481(15)
C141 C142 1.517(14)
C141 H58 0.9900
C141 H59 0.9900
C142 C143 1.510(14)
C142 H60 0.9900
C142 H61 0.9900
C143 C144 1.510(15)
C143 H62 0.9900
C143 H63 0.9900
C144 C145 1.518(15)
C144 H64 0.9900
C144 H65 0.9900
C145 H66 0.9800
C145 H67 0.9800
C145 H68 0.9800
C125 C126 1.481(16)
C125 H95 0.9800
C125 H96 0.9800
C125 H97 0.9800
C126 C127 1.484(16)
C126 H72 0.9900
C126 H73 0.9900
C127 C128 1.533(16)
C127 H74 0.9900
C127 H75 0.9900
C128 C129 1.516(16)
C128 H76 0.9900
C128 H77 0.9900
C129 C130 1.531(16)
C129 H78 0.9900
C129 H79 0.9900
C130 C131 1.542(16)
C130 H80 0.9900
C130 H81 0.9900
C131 C132 1.510(15)
C131 H82 0.9900
C131 H83 0.9900
C132 C133 1.534(16)
C132 H84 0.9900
C132 H85 0.9900
C133 H86 0.9800
C133 H87 0.9800
C133 H88 0.9800
C139 C138 1.400(17)
C139 C140 1.441(16)
C139 H89 0.9900
C139 H90 0.9900
C138 H91 0.9900
C138 H92 0.9900
C140 H93 0.9900
C140 H94 0.9900

loop_
_geom_torsion_atom_site_label_1
_geom_torsion_atom_site_label_2
_geom_torsion_atom_site_label_3
_geom_torsion_atom_site_label_4
_geom_torsion
N1 C1 C2 C3 -0.5(11)
C26 C1 C2 C3 -177.0(10)
N1 C1 C2 C52 174.9(10)
C26 C1 C2 C52 -1.5(17)
C1 C2 C3 C4 -1.2(12)
C52 C2 C3 C4 -176.7(10)
C1 C2 C3 C51 176.6(9)
C52 C2 C3 C51 1.1(17)
C2 C3 C4 N1 2.4(12)
C51 C3 C4 N1 -175.3(9)
C2 C3 C4 C5 -173.8(11)
C51 C3 C4 C5 8.5(19)
C3 C4 C5 C6 -167.4(11)
N1 C4 C5 C6 16.8(16)
C3 C4 C5 C27 13.4(17)
N1 C4 C5 C27 -162.4(10)
C4 C5 C6 N2 2.5(18)
C27 C5 C6 N2 -178.3(10)
C4 C5 C6 C7 -178.5(10)
C27 C5 C6 C7 0.7(17)
C5 C6 C7 C8 -177.5(11)
N2 C6 C7 C8 1.6(13)
C6 C7 C8 C9 -0.1(13)
C7 C8 C9 N2 -1.5(14)
C7 C8 C9 C10 179.7(11)
N2 C9 C10 C11 9.4(18)
C8 C9 C10 C11 -171.9(11)
N2 C9 C10 C33 -173.9(10)
C8 C9 C10 C33 4.7(17)
C9 C10 C11 N3 -165.1(10)
C33 C10 C11 N3 18.2(16)
C9 C10 C11 C12 13.7(18)
C33 C10 C11 C12 -162.9(11)
N3 C11 C12 C13 3.2(12)
C10 C11 C12 C13 -175.8(11)
C11 C12 C13 C14 -1.9(12)
C12 C13 C14 N3 -0.1(12)
C12 C13 C14 C15 178.3(11)
N3 C14 C15 C16 161.3(9)
C13 C14 C15 C16 -17.0(17)
N3 C14 C15 C39 -15.2(16)
C13 C14 C15 C39 166.6(10)
C14 C15 C16 N4 -18.9(17)
C39 C15 C16 N4 157.7(10)
C14 C15 C16 C17 165.2(11)
C39 C15 C16 C17 -18.2(17)
N4 C16 C17 C18 0.9(14)
C15 C16 C17 C18 177.1(11)
C16 C17 C18 C19 -1.1(13)
C17 C18 C19 N4 1.1(13)
C17 C18 C19 C20 -175.6(12)
N4 C19 C20 C21 3.9(19)
C18 C19 C20 C21 -179.8(11)
N4 C19 C20 C45 -176.9(10)
C18 C19 C20 C45 -0.7(18)
C19 C20 C21 N5 2.7(18)
C45 C20 C21 N5 -176.5(10)
C19 C20 C21 C22 175.5(12)
C45 C20 C21 C22 -4(2)
N5 C21 C22 C23 0.2(12)
C20 C21 C22 C23 -173.2(12)
N5 C21 C22 C55 179.3(10)
C20 C21 C22 C55 6(2)
C21 C22 C23 C24 0.8(13)
C55 C22 C23 C24 -178.3(11)
C21 C22 C23 C56 176.6(11)
C55 C22 C23 C56 -2.5(19)
C22 C23 C24 N5 -1.6(12)
C56 C23 C24 N5 -177.4(10)
C22 C23 C24 C25 179.5(12)
C56 C23 C24 C25 4(2)
N5 C24 C25 C26 171.3(10)
C23 C24 C25 C26 -10(2)
C24 C25 C26 C1 -175.7(10)
N1 C1 C26 C25 -12.1(18)
C2 C1 C26 C25 163.7(11)
C6 C5 C27 C28 75.7(13)
C4 C5 C27 C28 -105.1(12)
C6 C5 C27 C32 -99.8(12)
C4 C5 C27 C32 79.5(13)
C32 C27 C28 F1 -178.4(9)
C5 C27 C28 F1 6.0(14)
C32 C27 C28 C29 0.3(15)
C5 C27 C28 C29 -175.3(10)
F1 C28 C29 F2 -4.6(16)
C27 C28 C29 F2 176.6(11)
F1 C28 C29 C30 179.1(10)
C27 C28 C29 C30 0.3(17)
F2 C29 C30 C31 -177.2(13)
C28 C29 C30 C31 -1(2)
F2 C29 C30 F3 4.3(19)
C28 C29 C30 F3 -179.2(11)
F3 C30 C31 F4 0(2)
C29 C30 C31 F4 -179.0(12)
F3 C30 C31 C32 179.1(12)
C29 C30 C31 C32 1(2)
C30 C31 C32 F5 -179.7(12)
F4 C31 C32 F5 -0.1(19)
C30 C31 C32 C27 0(2)
F4 C31 C32 C27 179.7(11)
C28 C27 C32 F5 179.3(10)
C5 C27 C32 F5 -5.0(16)
C28 C27 C32 C31 -0.5(17)
C5 C27 C32 C31 175.2(11)
C11 C10 C33 C38 -127.1(11)
C9 C10 C33 C38 56.2(15)
C11 C10 C33 C34 56.3(15)
C9 C10 C33 C34 -120.4(11)
C38 C33 C34 F6 -179.8(9)
C10 C33 C34 F6 -2.9(15)
C38 C33 C34 C35 0.0(15)
C10 C33 C34 C35 176.9(10)
F6 C34 C35 F7 0.2(15)
C33 C34 C35 F7 -179.6(9)
F6 C34 C35 C36 177.5(9)
C33 C34 C35 C36 -2.3(16)
F7 C35 C36 C37 179.3(10)
C34 C35 C36 C37 2.2(17)
F7 C35 C36 F8 -1.3(16)
C34 C35 C36 F8 -178.4(9)
F8 C36 C37 F9 1.4(16)
C35 C36 C37 F9 -179.2(10)
F8 C36 C37 C38 -179.2(9)
C35 C36 C37 C38 0.2(17)
F9 C37 C38 F10 -3.1(15)
C36 C37 C38 F10 177.5(9)
F9 C37 C38 C33 176.7(10)
C36 C37 C38 C33 -2.8(17)
C34 C33 C38 F10 -177.7(9)
C10 C33 C38 F10 5.5(15)
C34 C33 C38 C37 2.6(16)
C10 C33 C38 C37 -174.2(10)
C14 C15 C39 C40 -53.1(13)
C16 C15 C39 C40 130.3(10)
C14 C15 C39 C44 128.3(11)
C16 C15 C39 C44 -48.3(13)
C44 C39 C40 F15 179.9(8)
C15 C39 C40 F15 1.2(13)
C44 C39 C40 C41 0.2(13)
C15 C39 C40 C41 -178.5(8)
F15 C40 C41 F14 0.8(13)
C39 C40 C41 F14 -179.5(8)
F15 C40 C41 C42 -178.9(9)
C39 C40 C41 C42 0.8(15)
F14 C41 C42 F13 -1.5(15)
C40 C41 C42 F13 178.2(8)
F14 C41 C42 C43 179.7(9)
C40 C41 C42 C43 -0.6(16)
F13 C42 C43 F12 1.5(16)
C41 C42 C43 F12 -179.7(9)
F13 C42 C43 C44 -179.3(9)
C41 C42 C43 C44 -0.5(16)
C42 C43 C44 F11 -177.6(9)
F12 C43 C44 F11 1.6(14)
C42 C43 C44 C39 1.6(15)
F12 C43 C44 C39 -179.2(8)
C40 C39 C44 F11 177.8(8)
C15 C39 C44 F11 -3.5(13)
C40 C39 C44 C43 -1.4(13)
C15 C39 C44 C43 177.3(8)
C19 C20 C45 C50 95.5(13)
C21 C20 C45 C50 -85.3(14)
C19 C20 C45 C46 -80.7(13)
C21 C20 C45 C46 98.5(13)
C50 C45 C46 F16 -178.0(10)
C20 C45 C46 F16 -1.5(16)
C50 C45 C46 C47 3.2(17)
C20 C45 C46 C47 179.7(10)
F16 C46 C47 C48 -179.9(11)
C45 C46 C47 C48 -1.1(19)
F16 C46 C47 F17 1.1(18)
C45 C46 C47 F17 179.9(10)
F17 C47 C48 F18 2.4(19)
C46 C47 C48 F18 -176.6(11)
F17 C47 C48 C49 177.7(11)
C46 C47 C48 C49 -1(2)
C47 C48 C49 F19 179.0(11)
F18 C48 C49 F19 -5.7(17)
C47 C48 C49 C50 1.4(18)
F18 C48 C49 C50 176.7(10)
C46 C45 C50 F20 -179.5(9)
C20 C45 C50 F20 4.1(15)
C46 C45 C50 C49 -3.0(16)
C20 C45 C50 C49 -179.4(10)
F19 C49 C50 C45 -176.7(10)
C48 C49 C50 C45 0.8(17)
F19 C49 C50 F20 0.0(16)
C48 C49 C50 F20 177.4(9)
C3 C2 C52 O1 29.2(16)
C1 C2 C52 O1 -145.6(11)
C3 C2 C52 O2 -145.7(10)
C1 C2 C52 O2 39.6(13)
O1 C52 O2 C53 5.1(13)
C2 C52 O2 C53 -179.8(7)
C52 O2 C53 C54 -145.3(9)
C22 C23 C56 O3 -151.0(14)
C24 C23 C56 O3 24(2)
C22 C23 C56 O4 27.5(16)
C24 C23 C56 O4 -157.4(10)
O3 C56 O4 C57 5.7(18)
C23 C56 O4 C57 -173.0(9)
C56 O4 C57 C58 126.7(11)
C2 C1 N1 C4 2.0(11)
C26 C1 N1 C4 178.6(10)
C3 C4 N1 C1 -2.8(11)
C5 C4 N1 C1 173.9(9)
C10 C9 N2 C6 -178.8(11)
C8 C9 N2 C6 2.4(12)
C5 C6 N2 C9 176.6(11)
C7 C6 N2 C9 -2.5(12)
C15 C14 N3 C11 -176.3(10)
C13 C14 N3 C11 2.2(11)
C10 C11 N3 C14 175.7(10)
C12 C11 N3 C14 -3.3(11)
C17 C16 N4 C19 -0.2(13)
C15 C16 N4 C19 -176.7(10)
C20 C19 N4 C16 176.3(11)
C18 C19 N4 C16 -0.5(13)
C23 C24 N5 C21 1.8(12)
C25 C24 N5 C21 -179.0(9)
C22 C21 N5 C24 -1.3(13)
C20 C21 N5 C24 173.3(10)
N6 C59 C60 C61 -1.3(11)
C84 C59 C60 C61 -175.4(9)
N6 C59 C60 C110 178.2(9)
C84 C59 C60 C110 4.1(16)
C59 C60 C61 C62 0.0(11)
C110 C60 C61 C62 -179.5(9)
C59 C60 C61 C109 177.3(9)
C110 C60 C61 C109 -2.3(16)
C60 C61 C62 N6 1.3(10)
C109 C61 C62 N6 -175.8(9)
C60 C61 C62 C63 -175.1(10)
C109 C61 C62 C63 7.7(18)
N6 C62 C63 C64 16.6(16)
C61 C62 C63 C64 -167.3(11)
N6 C62 C63 C85 -162.0(9)
C61 C62 C63 C85 14.1(17)
C62 C63 C64 N7 3.8(18)
C85 C63 C64 N7 -177.6(10)
C62 C63 C64 C65 179.5(10)
C85 C63 C64 C65 -1.9(16)
C63 C64 C65 C66 -175.2(11)
N7 C64 C65 C66 1.1(13)
C64 C65 C66 C67 0.3(13)
C65 C66 C67 N7 -1.7(14)
C65 C66 C67 C68 178.8(11)
N7 C67 C68 C69 8.2(19)
C66 C67 C68 C69 -172.4(11)
N7 C67 C68 C91 -171.8(11)
C66 C67 C68 C91 7.7(17)
C67 C68 C69 N8 -166.6(10)
C91 C68 C69 N8 13.4(17)
C67 C68 C69 C70 16.0(19)
C91 C68 C69 C70 -164.1(11)
C68 C69 C70 C71 -178.9(11)
N8 C69 C70 C71 3.3(12)
C69 C70 C71 C72 0.2(12)
C70 C71 C72 N8 -3.6(12)
C70 C71 C72 C73 176.3(10)
N8 C72 C73 C74 163.3(9)
C71 C72 C73 C74 -16.5(17)
N8 C72 C73 C97 -13.0(16)
C71 C72 C73 C97 167.2(10)
C72 C73 C74 N9 -18.6(16)
C97 C73 C74 N9 157.8(10)
C72 C73 C74 C75 165.8(10)
C97 C73 C74 C75 -17.7(16)
N9 C74 C75 C76 -1.3(13)
C73 C74 C75 C76 174.6(10)
C74 C75 C76 C77 0.0(12)
C75 C76 C77 C78 -178.7(11)
C75 C76 C77 N9 1.1(13)
N9 C77 C78 C79 1.1(18)
C76 C77 C78 C79 -179.2(10)
N9 C77 C78 C103 -179.5(10)
C76 C77 C78 C103 0.3(17)
C77 C78 C79 N10 -0.2(17)
C103 C78 C79 N10 -179.6(10)
C77 C78 C79 C80 175.4(12)
C103 C78 C79 C80 -4.1(19)
N10 C79 C80 C81 1.7(12)
C78 C79 C80 C81 -174.3(11)
N10 C79 C80 C116 -179.0(10)
C78 C79 C80 C116 5(2)
C79 C80 C81 C82 -2.2(12)
C116 C80 C81 C82 178.5(10)
C79 C80 C81 C113 178.8(10)
C116 C80 C81 C113 -0.5(17)
C80 C81 C82 N10 1.8(11)
C113 C81 C82 N10 -179.3(10)
C80 C81 C82 C83 175.5(11)
C113 C81 C82 C83 -5.5(19)
N10 C82 C83 C84 167.8(10)
C81 C82 C83 C84 -5.6(19)
C82 C83 C84 C59 -177.1(9)
N6 C59 C84 C83 -8.6(17)
C60 C59 C84 C83 164.5(10)
C64 C63 C85 C90 -98.4(12)
C62 C63 C85 C90 80.3(13)
C64 C63 C85 C86 78.2(12)
C62 C63 C85 C86 -103.0(11)
C90 C85 C86 F21 -174.3(8)
C63 C85 C86 F21 8.9(13)
C90 C85 C86 C87 3.7(15)
C63 C85 C86 C87 -173.0(9)
F21 C86 C87 F22 -4.3(15)
C85 C86 C87 F22 177.6(9)
F21 C86 C87 C88 177.9(9)
C85 C86 C87 C88 -0.2(16)
F22 C87 C88 C89 179.1(11)
C86 C87 C88 C89 -3.0(18)
F22 C87 C88 F23 3.3(17)
C86 C87 C88 F23 -178.9(10)
F23 C88 C89 F24 0.3(18)
C87 C88 C89 F24 -175.5(11)
F23 C88 C89 C90 178.3(10)
C87 C88 C89 C90 2.5(19)
C86 C85 C90 F25 178.8(9)
C63 C85 C90 F25 -4.4(15)
C86 C85 C90 C89 -4.4(15)
C63 C85 C90 C89 172.4(10)
F24 C89 C90 F25 -3.7(17)
C88 C89 C90 F25 178.3(11)
F24 C89 C90 C85 179.4(10)
C88 C89 C90 C85 1.4(18)
C69 C68 C91 C96 58.4(15)
C67 C68 C91 C96 -121.7(11)
C69 C68 C91 C92 -124.0(12)
C67 C68 C91 C92 55.9(14)
C96 C91 C92 F26 -178.2(9)
C68 C91 C92 F26 4.1(15)
C96 C91 C92 C93 4.0(15)
C68 C91 C92 C93 -173.7(9)
F26 C92 C93 F27 -2.5(15)
C91 C92 C93 F27 175.3(9)
F26 C92 C93 C94 178.2(10)
C91 C92 C93 C94 -3.9(16)
F27 C93 C94 C95 -177.8(10)
C92 C93 C94 C95 1.4(17)
F27 C93 C94 F28 2.3(16)
C92 C93 C94 F28 -178.5(9)
F28 C94 C95 F29 -0.2(17)
C93 C94 C95 F29 180.0(10)
F28 C94 C95 C96 -179.4(9)
C93 C94 C95 C96 0.7(18)
F29 C95 C96 F30 -0.4(16)
C94 C95 C96 F30 178.9(10)
F29 C95 C96 C91 -179.7(10)
C94 C95 C96 C91 -0.4(17)
C92 C91 C96 F30 178.9(9)
C68 C91 C96 F30 -3.3(15)
C92 C91 C96 C95 -1.9(16)
C68 C91 C96 C95 175.9(10)
C72 C73 C97 C102 -55.0(13)
C74 C73 C97 C102 128.5(10)
C72 C73 C97 C98 126.7(10)
C74 C73 C97 C98 -49.8(12)
C102 C97 C98 F31 177.8(8)
C73 C97 C98 F31 -3.9(13)
C102 C97 C98 C99 -2.0(13)
C73 C97 C98 C99 176.3(8)
F31 C98 C99 F32 0.3(13)
C97 C98 C99 F32 -179.9(8)
F31 C98 C99 C100 -179.3(8)
C97 C98 C99 C100 0.5(14)
F32 C99 C100 C101 -177.9(9)
C98 C99 C100 C101 1.6(15)
F32 C99 C100 F33 0.8(14)
C98 C99 C100 F33 -179.7(8)
F33 C100 C101 F34 -0.5(15)
C99 C100 C101 F34 178.0(9)
F33 C100 C101 C102 179.2(9)
C99 C100 C101 C102 -2.2(16)
C100 C101 C102 F35 -178.2(9)
F34 C101 C102 F35 1.6(14)
C100 C101 C102 C97 0.6(15)
F34 C101 C102 C97 -179.6(8)
C98 C97 C102 F35 -179.8(8)
C73 C97 C102 F35 1.9(13)
C98 C97 C102 C101 1.5(13)
C73 C97 C102 C101 -176.9(8)
C77 C78 C103 C108 106.8(12)
C79 C78 C103 C108 -73.7(13)
C77 C78 C103 C104 -74.8(13)
C79 C78 C103 C104 104.7(12)
C108 C103 C104 F36 -179.2(8)
C78 C103 C104 F36 2.3(13)
C108 C103 C104 C105 0.1(14)
C78 C103 C104 C105 -178.4(9)
F36 C104 C105 F37 -0.1(13)
C103 C104 C105 F37 -179.5(8)
F36 C104 C105 C106 179.3(9)
C103 C104 C105 C106 0.0(15)
F37 C105 C106 F38 -0.7(15)
C104 C105 C106 F38 179.9(8)
F37 C105 C106 C107 178.5(9)
C104 C105 C106 C107 -0.9(15)
F38 C106 C107 F39 -1.9(15)
C105 C106 C107 F39 178.9(9)
F38 C106 C107 C108 -179.1(9)
C105 C106 C107 C108 1.7(16)
C104 C103 C108 F40 180.0(8)
C78 C103 C108 F40 -1.5(14)
C104 C103 C108 C107 0.7(14)
C78 C103 C108 C107 179.2(9)
C106 C107 C108 F40 179.0(9)
F39 C107 C108 F40 1.9(13)
C106 C107 C108 C103 -1.6(15)
F39 C107 C108 C103 -178.8(9)
C60 C59 N6 C62 2.2(10)
C84 C59 N6 C62 176.5(9)
C61 C62 N6 C59 -2.2(11)
C63 C62 N6 C59 174.6(9)
C68 C67 N7 C64 -178.2(11)
C66 C67 N7 C64 2.3(13)
C63 C64 N7 C67 174.2(11)
C65 C64 N7 C67 -2.1(12)
C73 C72 N8 C69 -174.1(10)
C71 C72 N8 C69 5.8(11)
C68 C69 N8 C72 176.4(10)
C70 C69 N8 C72 -5.7(11)
C75 C74 N9 C77 2.0(12)
C73 C74 N9 C77 -174.2(10)
C78 C77 N9 C74 177.9(10)
C76 C77 N9 C74 -1.9(12)
C81 C82 N10 C79 -0.7(12)
C83 C82 N10 C79 -176.0(9)
C80 C79 N10 C82 -0.6(12)
C78 C79 N10 C82 176.0(9)
C61 C60 C110 O5 35.3(14)
C59 C60 C110 O5 -144.1(9)
C61 C60 C110 O6 -141.9(9)
C59 C60 C110 O6 38.7(12)
O5 C110 O6 C111 5.3(12)
C60 C110 O6 C111 -177.4(7)
C110 O6 C111 C112 -150.7(9)
C82 C81 C113 O7 26.6(17)
C80 C81 C113 O7 -154.7(11)
C82 C81 C113 O8 -155.6(9)
C80 C81 C113 O8 23.1(14)
O7 C113 O8 C114 7.5(15)
C81 C113 O8 C114 -170.4(9)
C113 O8 C114 C115 132.7(10)
C140 C141 C142 C143 -173.7(19)
C141 C142 C143 C144 -177.3(18)
C142 C143 C144 C145 -176.2(19)
C125 C126 C127 C128 -146(3)
C126 C127 C128 C129 179(2)
C127 C128 C129 C130 -95(3)
C128 C129 C130 C131 166.5(19)
C129 C130 C131 C132 -178.7(19)
C130 C131 C132 C133 -169(2)
C140 C139 C138 C137 162(2)
C138 C139 C140 C141 121(3)
C142 C141 C140 C139 163.3(18)
